data_7040167
loop_
_publ_author_name
'Li, Lei-Lei'
'Pan, Rui'
'Zhao, Jun-Wei'
'Yang, Bai-Feng'
'Yang, Guo-Yu'

_publ_section_title
;
 A series of lanthanide germanate cluster organic frameworks.
;
_journal_issue 30
_journal_name_full 'Dalton transactions (Cambridge, England : 2003)'
_journal_page_first 11958
_journal_page_last 11967
_journal_paper_doi 10.1039/c6dt01629d
_journal_volume 45
_journal_year 2016
_chemical_formula_sum 'C48 H106 Dy10 Ge14 N2 O80'
_chemical_formula_weight 4632.61
_chemical_name_systematic
; 
 ? 
;
_space_group_IT_number 14
_symmetry_cell_setting monoclinic
_symmetry_space_group_name_Hall '-P 2ybc'
_symmetry_space_group_name_H-M 'P 1 21/c 1'
_atom_sites_solution_hydrogens geom
_atom_sites_solution_primary direct
_atom_sites_solution_secondary difmap
_audit_creation_method SHELXL-97
_audit_update_record
;
2016-05-23 deposited with the CCDC.
2016-05-25 downloaded from the CCDC.
;
_cell_angle_alpha 90.00
_cell_angle_beta 94.771(3)
_cell_angle_gamma 90.00
_cell_formula_units_Z 2
_cell_length_a 18.8542(5)
_cell_length_b 18.0734(5)
_cell_length_c 19.5409(7)
_cell_measurement_reflns_used 8800
_cell_measurement_temperature 293(2)
_cell_measurement_theta_max 29.5928
_cell_measurement_theta_min 2.8792
_cell_volume 6635.7(3)
_computing_cell_refinement
;
CrysAlisPro, Agilent Technologies,
Version 1.171.35.19 (release 27-10-2011 CrysAlis171 .NET)
(compiled Oct 27 2011,15:02:11)
;
_computing_data_collection
;
CrysAlisPro, Agilent Technologies,
Version 1.171.35.19 (release 27-10-2011 CrysAlis171 .NET)
(compiled Oct 27 2011,15:02:11)
;
_computing_data_reduction
;
CrysAlisPro, Agilent Technologies,
Version 1.171.35.19 (release 27-10-2011 CrysAlis171 .NET)
(compiled Oct 27 2011,15:02:11)
;
_computing_molecular_graphics 'Olex2 (Dolomanov et al., 2009)'
_computing_publication_material 'Olex2 (Dolomanov et al., 2009)'
_computing_structure_refinement 'SHELXL-97 (Sheldrick, 1997)'
_computing_structure_solution 'SHELXS-97 (Sheldrick, 1990)'
_diffrn_ambient_temperature 293(2)
_diffrn_detector_area_resol_mean 10.4170
_diffrn_measured_fraction_theta_full 0.998
_diffrn_measured_fraction_theta_max 0.998
_diffrn_measurement_device_type 'Xcalibur, Atlas, Gemini ultra'
_diffrn_measurement_method '\w scans'
_diffrn_radiation_monochromator graphite
_diffrn_radiation_source 'Enhance (Mo) X-ray Source'
_diffrn_radiation_type MoK\a
_diffrn_radiation_wavelength 0.71073
_diffrn_reflns_av_R_equivalents 0.0695
_diffrn_reflns_av_sigmaI/netI 0.0836
_diffrn_reflns_limit_h_max 22
_diffrn_reflns_limit_h_min -22
_diffrn_reflns_limit_k_max 21
_diffrn_reflns_limit_k_min -17
_diffrn_reflns_limit_l_max 23
_diffrn_reflns_limit_l_min -20
_diffrn_reflns_number 34386
_diffrn_reflns_theta_full 25.00
_diffrn_reflns_theta_max 25.00
_diffrn_reflns_theta_min 2.89
_diffrn_standards_decay_% none
_diffrn_standards_interval_count none
_diffrn_standards_interval_time none
_diffrn_standards_number 42399
_exptl_absorpt_coefficient_mu 8.758
_exptl_absorpt_correction_T_max 0.3016
_exptl_absorpt_correction_T_min 0.2379
_exptl_absorpt_correction_type multi-scan
_exptl_absorpt_process_details SADABS
_exptl_crystal_colour COLOURLESS
_exptl_crystal_density_diffrn 2.319
_exptl_crystal_density_method 'not measured'
_exptl_crystal_description BLOCK
_exptl_crystal_F_000 4312
_exptl_crystal_size_max 0.23
_exptl_crystal_size_mid 0.22
_exptl_crystal_size_min 0.18
_refine_diff_density_max 3.534
_refine_diff_density_min -3.071
_refine_diff_density_rms 0.392
_refine_ls_extinction_method none
_refine_ls_goodness_of_fit_ref 1.056
_refine_ls_hydrogen_treatment constr
_refine_ls_matrix_type full
_refine_ls_number_parameters 666
_refine_ls_number_reflns 11681
_refine_ls_number_restraints 74
_refine_ls_restrained_S_all 1.053
_refine_ls_R_factor_all 0.1317
_refine_ls_R_factor_gt 0.0812
_refine_ls_shift/su_max 0.003
_refine_ls_shift/su_mean 0.000
_refine_ls_structure_factor_coef Fsqd
_refine_ls_weighting_details 'calc w=1/[\s^2^(Fo^2^)+(0.1240P)^2^+490.0934P] where P=(Fo^2^+2Fc^2^)/3'
_refine_ls_weighting_scheme calc
_refine_ls_wR_factor_gt 0.2112
_refine_ls_wR_factor_ref 0.2763
_reflns_number_gt 7875
_reflns_number_total 11681
_reflns_threshold_expression >2sigma(I)
_cod_data_source_file c6dt01629d2.cif
_cod_data_source_block 4
_cod_depositor_comments
;
The following automatic conversions were performed:

'_symmetry_cell_setting' value 'Monoclinic' changed to 'monoclinic'
according to
/usr/data/users/saulius/crontab/automatic-downloads/current/RSC/lib/dictionaries/cif_core.dic
dictionary named 'cif_core.dic' version 2.4.2 from 2011-04-26.

Automatic conversion script
Id: cif_fix_values 4268 2015-11-12 08:31:59Z antanas 
;
_cod_original_sg_symbol_H-M P2(1)/c
_cod_database_code 7040167

loop_
_symmetry_equiv_pos_as_xyz
'x, y, z'
'-x, y+1/2, -z+1/2'
'-x, -y, -z'
'x, -y-1/2, z-1/2'

loop_
_atom_site_label
_atom_site_type_symbol
_atom_site_fract_x
_atom_site_fract_y
_atom_site_fract_z
_atom_site_U_iso_or_equiv
_atom_site_adp_type
_atom_site_occupancy
_atom_site_symmetry_multiplicity
_atom_site_calc_flag
_atom_site_refinement_flags
Dy1 Dy 0.30556(5) 0.52372(6) 1.00854(5) 0.0272(3) Uani 1 1 d .
Dy2 Dy 0.39641(5) 0.38966(6) 1.12688(5) 0.0287(3) Uani 1 1 d .
Dy3 Dy 0.40438(5) 0.63460(6) 0.88592(5) 0.0275(3) Uani 1 1 d .
Dy4 Dy 0.11117(6) 0.56335(7) 1.00349(6) 0.0357(3) Uani 1 1 d .
Dy5 Dy 0.44947(6) 0.32002(7) 0.85343(6) 0.0351(3) Uani 1 1 d .
Ge1 Ge 0.62253(13) 0.41668(14) 0.83004(12) 0.0306(5) Uani 1 1 d .
Ge2 Ge 0.60540(13) 0.29891(14) 0.94967(12) 0.0311(6) Uani 1 1 d .
Ge3 Ge 0.45877(13) 0.25828(14) 1.01642(12) 0.0298(5) Uani 1 1 d .
Ge4 Ge 0.31281(12) 0.34321(14) 0.95261(12) 0.0288(5) Uani 1 1 d .
Ge5 Ge 0.33553(13) 0.46441(14) 0.83306(12) 0.0309(6) Uani 1 1 d .
Ge6 Ge 0.48004(13) 0.50451(14) 0.76936(12) 0.0308(6) Uani 1 1 d .
Ge7 Ge 0.18994(13) 0.43101(15) 1.12406(13) 0.0350(6) Uani 1 1 d .
N1 N 0.1154(11) 0.6968(14) 0.9579(13) 0.052(6) Uani 1 1 d .
H1 H 0.0937 0.7335 0.9749 0.063 Uiso 1 1 calc R
O1 O 0.5817(8) 0.3355(9) 0.8620(7) 0.030(3) Uani 1 1 d .
O2 O 0.5160(8) 0.2611(9) 0.9463(7) 0.029(3) Uani 1 1 d .
O3 O 0.3850(9) 0.2743(9) 0.9552(7) 0.034(4) Uani 1 1 d .
O4 O 0.3395(9) 0.3712(9) 0.8683(8) 0.035(4) Uani 1 1 d .
O5 O 0.4151(8) 0.4397(8) 0.7897(8) 0.032(4) Uani 1 1 d .
O6 O 0.5526(9) 0.4415(10) 0.7662(8) 0.040(4) Uani 1 1 d .
O7 O 0.6262(8) 0.4891(9) 0.8903(8) 0.031(3) Uani 1 1 d U
O8 O 0.6148(7) 0.3787(9) 1.0018(7) 0.027(3) Uani 1 1 d .
O9 O 0.4832(9) 0.3312(9) 1.0709(9) 0.038(4) Uani 1 1 d U
O10 O 0.3406(8) 0.4024(9) 1.0212(8) 0.032(4) Uani 1 1 d .
O11 O 0.3602(8) 0.5167(9) 0.9059(7) 0.031(4) Uani 1 1 d .
O12 O 0.4916(8) 0.5676(9) 0.8363(7) 0.030(3) Uani 1 1 d .
O13 O 0.7230(9) 0.3748(10) 0.9150(8) 0.037(4) Uani 1 1 d .
O14 O 0.8373(9) 0.3598(11) 0.9051(9) 0.046(5) Uani 1 1 d .
O15 O 0.6069(9) 0.2465(9) 1.0610(9) 0.040(4) Uani 1 1 d .
O16 O 0.6504(12) 0.1483(10) 1.1154(10) 0.057(5) Uani 1 1 d .
O17 O 0.3640(12) 0.2662(12) 1.1199(14) 0.073(7) Uani 1 1 d .
O18 O 0.264(3) 0.201(3) 1.110(3) 0.074(13) Uiso 0.50 1 d P
O19 O 0.2320(9) 0.4379(10) 0.9320(8) 0.040(4) Uani 1 1 d .
O20 O 0.1150(9) 0.4473(10) 0.9410(10) 0.046(4) Uani 1 1 d .
O21 O 0.3488(8) 0.5787(11) 0.7815(9) 0.041(4) Uani 1 1 d .
O22 O 0.2871(10) 0.6579(12) 0.7119(11) 0.057(6) Uani 1 1 d .
O23 O 0.5788(15) 0.7041(15) 0.6785(15) 0.092(6) Uani 1 1 d DU
O24 O 0.5940(10) 0.6199(12) 0.7515(9) 0.052(5) Uani 1 1 d .
O25 O 0.0523(10) 0.4826(12) 1.0694(10) 0.054(5) Uani 1 1 d .
O26 O -0.0419(9) 0.4260(11) 1.1033(11) 0.052(5) Uani 1 1 d .
O27 O 0.1608(12) 0.3457(13) 1.0891(12) 0.067(6) Uani 1 1 d .
H27 H 0.1235 0.3517 1.0650 0.100 Uiso 1 1 calc R
O28 O 0.2766(10) 0.4033(11) 1.1637(10) 0.052(5) Uani 1 1 d .
H28 H 0.2747 0.3912 1.2098 0.062 Uiso 1 1 calc R
O29 O 0.2048(8) 0.4919(9) 1.0605(8) 0.035(4) Uani 1 1 d .
O30 O 0.2151(9) 0.5943(9) 0.9471(8) 0.036(4) Uani 1 1 d .
O31 O 0.2793(9) 0.6646(10) 0.8811(9) 0.040(4) Uani 1 1 d .
O18' O 0.289(3) 0.179(3) 1.151(3) 0.095(17) Uiso 0.50 1 d P
O1W O 0.4787(8) 0.4201(9) 0.9312(8) 0.033(4) Uani 1 1 d .
O2W O 0.4873(10) 0.3093(10) 0.7385(8) 0.046(5) Uani 1 1 d .
O3W O 0.344(2) 0.273(2) 0.775(2) 0.153(15) Uiso 1 1 d .
O4W O 0.3872(11) 0.7339(10) 0.7946(9) 0.049(5) Uani 1 1 d .
O5W O 0.0116(10) 0.6299(11) 1.0423(12) 0.057(5) Uani 1 1 d .
O6W O 0.2602(16) 0.1324(17) 0.8028(16) 0.100 Uiso 1 1 d .
O7W O 0.164(3) 0.673(3) 0.610(3) 0.171(17) Uiso 1 1 d .
O8W O 0.2619(15) 0.2121(16) 0.7522(15) 0.092 Uiso 1 1 d .
O9W O 0.0432(16) 0.2595(17) 0.0520(16) 0.098 Uiso 1 1 d .
C1 C 0.7002(12) 0.3986(13) 0.7757(12) 0.042(6) Uani 1 1 d D
H1C H 0.6809 0.3794 0.7317 0.050 Uiso 1 1 calc R
H1D H 0.7223 0.4458 0.7671 0.050 Uiso 1 1 calc R
C2 C 0.7588(11) 0.3457(14) 0.8041(12) 0.050(7) Uani 1 1 d D
H2C H 0.8011 0.3526 0.7798 0.060 Uiso 1 1 calc R
H2D H 0.7430 0.2949 0.7979 0.060 Uiso 1 1 calc R
C3 C 0.7755(13) 0.3621(14) 0.8806(11) 0.040(6) Uani 1 1 d D
C4 C 0.6714(13) 0.2191(11) 0.9453(11) 0.033(5) Uani 1 1 d D
H4C H 0.6684 0.2000 0.8987 0.040 Uiso 1 1 calc R
H4D H 0.7192 0.2379 0.9559 0.040 Uiso 1 1 calc R
C5 C 0.6584(18) 0.1555(13) 0.9944(11) 0.056(8) Uani 1 1 d D
H5C H 0.7014 0.1261 1.0020 0.067 Uiso 1 1 calc R
H5D H 0.6209 0.1239 0.9739 0.067 Uiso 1 1 calc R
C6 C 0.6370(15) 0.1846(17) 1.0635(12) 0.051(7) Uani 1 1 d D
C7 C 0.4475(13) 0.1607(14) 1.0566(15) 0.046(7) Uani 1 1 d D
H7A H 0.4631 0.1233 1.0255 0.055 Uiso 1 1 calc R
H7B H 0.4775 0.1572 1.0993 0.055 Uiso 1 1 calc R
C8 C 0.3702(13) 0.1452(18) 1.071(2) 0.080(10) Uani 1 1 d DU
H8A H 0.3429 0.1354 1.0274 0.095 Uiso 1 1 calc R
H8B H 0.3690 0.1007 1.0984 0.095 Uiso 1 1 calc R
C9 C 0.3338(19) 0.2075(18) 1.1074(18) 0.070(9) Uani 1 1 d DU
C10 C 0.2274(11) 0.2836(14) 0.9449(13) 0.041(6) Uani 1 1 d D
H10A H 0.2348 0.2408 0.9164 0.049 Uiso 1 1 calc R
H10B H 0.2176 0.2661 0.9901 0.049 Uiso 1 1 calc R
C11 C 0.1635(11) 0.3277(11) 0.9135(16) 0.052(8) Uani 1 1 d D
H11A H 0.1599 0.3216 0.8640 0.062 Uiso 1 1 calc R
H11B H 0.1203 0.3081 0.9303 0.062 Uiso 1 1 calc R
C12 C 0.1695(12) 0.4100(11) 0.9308(12) 0.037(6) Uani 1 1 d D
C13 C 0.2477(14) 0.4717(18) 0.7748(14) 0.056(8) Uani 1 1 d D
H13A H 0.2373 0.4239 0.7539 0.068 Uiso 1 1 calc R
H13B H 0.2094 0.4835 0.8032 0.068 Uiso 1 1 calc R
C14 C 0.249(2) 0.5298(17) 0.7182(17) 0.091(12) Uani 1 1 d DU
H14A H 0.2009 0.5480 0.7070 0.110 Uiso 1 1 calc R
H14B H 0.2647 0.5068 0.6773 0.110 Uiso 1 1 calc R
C15 C 0.2977(15) 0.5950(17) 0.7389(16) 0.058(8) Uani 1 1 d D
C16 C 0.4647(12) 0.5435(15) 0.6763(12) 0.041(6) Uani 1 1 d D
H16A H 0.4483 0.5045 0.6448 0.049 Uiso 1 1 calc R
H16B H 0.4291 0.5823 0.6744 0.049 Uiso 1 1 calc R
C17 C 0.5358(16) 0.574(2) 0.657(2) 0.091(6) Uani 1 1 d DU
H17A H 0.5316 0.5866 0.6083 0.109 Uiso 1 1 calc R
H17B H 0.5721 0.5364 0.6641 0.109 Uiso 1 1 calc R
C18 C 0.559(2) 0.6433(16) 0.698(2) 0.090(6) Uani 1 1 d DU
C19 C 0.1322(10) 0.4636(15) 1.1954(13) 0.048(7) Uani 1 1 d D
H19A H 0.1534 0.4465 1.2395 0.057 Uiso 1 1 calc R
H19B H 0.1313 0.5172 1.1963 0.057 Uiso 1 1 calc R
C20 C 0.0559(10) 0.4343(19) 1.1840(10) 0.052(8) Uani 1 1 d D
H20A H 0.0569 0.3811 1.1911 0.062 Uiso 1 1 calc R
H20B H 0.0282 0.4557 1.2186 0.062 Uiso 1 1 calc R
C21 C 0.0180(12) 0.4501(13) 1.1134(10) 0.033(5) Uani 1 1 d D
C22 C 0.175(2) 0.774(2) 0.862(2) 0.097(11) Uani 1 1 d DU
H22A H 0.1343 0.8057 0.8597 0.146 Uiso 1 1 calc R
H22B H 0.1860 0.7616 0.8159 0.146 Uiso 1 1 calc R
H22C H 0.2149 0.7983 0.8854 0.146 Uiso 1 1 calc R
C23 C 0.1587(15) 0.7029(18) 0.900(2) 0.084(11) Uani 1 1 d DU
H23 H 0.1277 0.6779 0.8645 0.101 Uiso 1 1 calc R
C24 C 0.2221(11) 0.6505(12) 0.9047(14) 0.035(6) Uani 1 1 d D

loop_
_atom_site_aniso_label
_atom_site_aniso_U_11
_atom_site_aniso_U_22
_atom_site_aniso_U_33
_atom_site_aniso_U_23
_atom_site_aniso_U_13
_atom_site_aniso_U_12
Dy1 0.0242(5) 0.0325(6) 0.0250(5) -0.0005(4) 0.0025(4) -0.0003(4)
Dy2 0.0276(6) 0.0337(6) 0.0248(5) 0.0012(4) 0.0021(4) 0.0005(5)
Dy3 0.0261(5) 0.0327(6) 0.0236(5) 0.0013(4) 0.0020(4) 0.0010(4)
Dy4 0.0259(6) 0.0449(7) 0.0366(6) 0.0054(5) 0.0042(4) 0.0007(5)
Dy5 0.0365(6) 0.0364(6) 0.0323(6) -0.0044(5) 0.0026(5) 0.0061(5)
Ge1 0.0330(13) 0.0362(13) 0.0226(12) -0.0001(10) 0.0030(9) 0.0033(11)
Ge2 0.0321(13) 0.0325(13) 0.0288(13) -0.0019(10) 0.0027(10) 0.0030(11)
Ge3 0.0310(12) 0.0310(13) 0.0270(12) -0.0006(10) -0.0014(10) 0.0008(10)
Ge4 0.0271(12) 0.0331(13) 0.0260(12) -0.0002(10) 0.0006(9) -0.0013(10)
Ge5 0.0321(13) 0.0350(13) 0.0248(12) -0.0001(10) -0.0017(10) 0.0022(11)
Ge6 0.0341(13) 0.0371(14) 0.0211(12) 0.0016(10) 0.0018(9) 0.0039(11)
Ge7 0.0296(13) 0.0440(15) 0.0319(13) 0.0065(12) 0.0054(10) -0.0027(11)
N1 0.029(11) 0.057(15) 0.070(17) 0.014(13) 0.002(11) 0.006(11)
O1 0.039(9) 0.032(9) 0.019(8) 0.008(7) 0.002(6) 0.000(7)
O2 0.038(9) 0.039(9) 0.009(7) 0.001(6) -0.004(6) -0.007(7)
O3 0.054(10) 0.030(9) 0.019(8) 0.003(7) 0.009(7) 0.014(8)
O4 0.042(9) 0.030(9) 0.033(9) 0.003(7) 0.004(7) -0.003(7)
O5 0.042(9) 0.026(8) 0.029(8) 0.003(7) 0.012(7) -0.006(7)
O6 0.040(9) 0.048(10) 0.033(9) -0.007(8) 0.001(7) 0.021(8)
O7 0.032(4) 0.031(4) 0.031(4) -0.0001(10) 0.0024(11) 0.0002(10)
O8 0.025(8) 0.037(9) 0.018(7) 0.001(6) 0.001(6) 0.000(7)
O9 0.038(4) 0.038(4) 0.038(4) 0.0000(10) 0.0031(11) -0.0002(10)
O10 0.038(9) 0.029(8) 0.027(8) 0.002(7) -0.007(7) 0.005(7)
O11 0.027(8) 0.047(10) 0.018(7) -0.015(7) -0.007(6) -0.012(7)
O12 0.024(8) 0.041(9) 0.024(8) 0.004(7) -0.002(6) 0.008(7)
O13 0.041(9) 0.049(10) 0.022(8) 0.005(7) 0.016(7) 0.009(8)
O14 0.041(10) 0.067(13) 0.032(10) -0.013(9) 0.010(8) -0.002(9)
O15 0.041(10) 0.034(10) 0.044(10) 0.003(8) 0.007(8) 0.014(8)
O16 0.095(16) 0.031(10) 0.045(12) 0.015(9) 0.001(11) 0.010(10)
O17 0.058(13) 0.041(12) 0.12(2) -0.016(13) 0.017(13) -0.009(10)
O19 0.037(9) 0.049(10) 0.029(9) -0.013(8) -0.016(7) -0.004(8)
O20 0.029(9) 0.051(11) 0.056(12) -0.007(9) -0.008(8) 0.007(8)
O21 0.027(8) 0.060(12) 0.035(9) -0.010(9) -0.007(7) 0.004(8)
O22 0.050(11) 0.060(13) 0.060(13) 0.036(11) -0.011(9) -0.012(10)
O23 0.092(6) 0.091(6) 0.092(6) 0.0002(10) 0.0076(11) 0.0000(10)
O24 0.049(11) 0.077(14) 0.030(10) 0.022(10) -0.001(8) 0.002(10)
O25 0.051(11) 0.066(13) 0.045(11) 0.001(10) 0.011(9) -0.003(10)
O26 0.021(9) 0.062(13) 0.070(13) 0.023(11) -0.002(8) 0.002(9)
O27 0.061(13) 0.074(15) 0.066(15) -0.003(12) 0.009(11) -0.006(12)
O28 0.048(11) 0.065(13) 0.043(11) 0.029(10) 0.011(8) 0.029(10)
O29 0.023(8) 0.044(10) 0.037(9) 0.002(8) -0.001(7) -0.011(7)
O30 0.039(9) 0.037(9) 0.031(9) 0.009(8) -0.012(7) -0.003(8)
O31 0.037(10) 0.049(11) 0.035(10) 0.005(8) 0.008(7) 0.001(8)
O1W 0.032(8) 0.036(9) 0.031(9) -0.007(7) 0.001(7) 0.002(7)
O2W 0.057(11) 0.054(11) 0.024(9) -0.004(8) -0.007(8) 0.017(9)
O4W 0.072(13) 0.043(11) 0.032(10) 0.013(8) 0.002(9) 0.001(10)
O5W 0.036(10) 0.054(12) 0.084(15) 0.000(11) 0.016(10) -0.017(9)
C1 0.052(16) 0.046(15) 0.031(13) -0.008(12) 0.024(11) -0.020(13)
C2 0.015(11) 0.047(16) 0.08(2) 0.003(15) -0.010(12) -0.011(11)
C3 0.033(14) 0.040(15) 0.047(16) 0.004(12) 0.009(12) 0.013(11)
C4 0.038(13) 0.026(12) 0.036(13) -0.002(10) 0.006(10) 0.016(10)
C5 0.08(2) 0.053(18) 0.036(16) 0.009(14) 0.010(14) 0.020(16)
C6 0.052(17) 0.06(2) 0.037(16) -0.006(15) -0.005(12) -0.001(15)
C7 0.060(17) 0.028(13) 0.051(17) 0.010(12) 0.008(13) -0.018(13)
C8 0.080(10) 0.079(10) 0.080(10) 0.0000(10) 0.0066(13) -0.0001(10)
C9 0.070(9) 0.070(9) 0.070(9) -0.0001(10) 0.0060(13) -0.0001(10)
C10 0.040(14) 0.046(15) 0.037(14) 0.012(12) 0.004(11) -0.008(12)
C11 0.017(11) 0.052(17) 0.09(2) -0.026(16) -0.002(12) -0.019(12)
C12 0.019(11) 0.055(16) 0.037(14) -0.006(12) 0.003(9) -0.016(11)
C13 0.041(15) 0.08(2) 0.042(16) 0.017(16) -0.024(12) 0.004(15)
C14 0.091(12) 0.091(12) 0.091(12) 0.0001(10) 0.0075(14) -0.0001(10)
C15 0.046(17) 0.07(2) 0.054(18) 0.022(17) -0.013(14) 0.000(15)
C16 0.042(14) 0.050(16) 0.029(13) 0.015(12) -0.011(10) -0.004(12)
C17 0.091(6) 0.091(6) 0.091(6) -0.0001(10) 0.0075(11) -0.0001(10)
C18 0.090(6) 0.090(6) 0.090(6) 0.0000(10) 0.0075(11) 0.0003(10)
C19 0.054(16) 0.059(18) 0.031(14) 0.009(13) 0.005(12) 0.029(14)
C20 0.030(13) 0.10(2) 0.027(13) 0.013(14) 0.008(10) 0.000(15)
C21 0.038(13) 0.035(13) 0.027(12) 0.007(10) 0.002(10) -0.024(11)
C22 0.097(11) 0.097(11) 0.097(11) 0.0002(10) 0.0081(14) 0.0000(10)
C23 0.05(2) 0.09(2) 0.12(3) 0.00(2) 0.03(2) 0.027(19)
C24 0.026(12) 0.018(11) 0.061(17) -0.020(11) 0.003(11) 0.000(10)

loop_
_atom_type_symbol
_atom_type_description
_atom_type_scat_dispersion_real
_atom_type_scat_dispersion_imag
_atom_type_scat_source
H H 0.0000 0.0000 'International Tables Vol C Tables 4.2.6.8 and 6.1.1.4'
C C 0.0033 0.0016 'International Tables Vol C Tables 4.2.6.8 and 6.1.1.4'
N N 0.0061 0.0033 'International Tables Vol C Tables 4.2.6.8 and 6.1.1.4'
O O 0.0106 0.0060 'International Tables Vol C Tables 4.2.6.8 and 6.1.1.4'
Ge Ge 0.1547 1.8001 'International Tables Vol C Tables 4.2.6.8 and 6.1.1.4'
Dy Dy -0.1892 4.4098 'International Tables Vol C Tables 4.2.6.8 and 6.1.1.4'

loop_
_geom_angle_atom_site_label_1
_geom_angle_atom_site_label_2
_geom_angle_atom_site_label_3
_geom_angle
_geom_angle_site_symmetry_1
_geom_angle_site_symmetry_3
O7 Dy1 O10 70.9(5) 3_667 .
O7 Dy1 O29 91.1(5) 3_667 .
O10 Dy1 O29 87.4(6) . .
O7 Dy1 O11 118.8(5) 3_667 .
O10 Dy1 O11 84.1(6) . .
O29 Dy1 O11 143.7(5) . .
O7 Dy1 O8 80.3(5) 3_667 3_667
O10 Dy1 O8 123.3(5) . 3_667
O29 Dy1 O8 141.9(6) . 3_667
O11 Dy1 O8 68.5(5) . 3_667
O7 Dy1 O30 145.4(6) 3_667 .
O10 Dy1 O30 139.1(6) . .
O29 Dy1 O30 76.9(6) . .
O11 Dy1 O30 86.8(6) . .
O8 Dy1 O30 89.4(5) 3_667 .
O7 Dy1 O13 71.6(5) 3_667 3_667
O10 Dy1 O13 136.3(5) . 3_667
O29 Dy1 O13 71.7(6) . 3_667
O11 Dy1 O13 134.3(5) . 3_667
O8 Dy1 O13 70.3(5) 3_667 3_667
O30 Dy1 O13 73.8(6) . 3_667
O7 Dy1 O19 134.6(6) 3_667 .
O10 Dy1 O19 67.2(5) . .
O29 Dy1 O19 70.8(6) . .
O11 Dy1 O19 73.4(5) . .
O8 Dy1 O19 138.3(5) 3_667 .
O30 Dy1 O19 72.0(6) . .
O13 Dy1 O19 133.7(6) 3_667 .
O7 Dy1 Ge4 98.3(4) 3_667 .
O10 Dy1 Ge4 27.4(4) . .
O29 Dy1 Ge4 87.7(4) . .
O11 Dy1 Ge4 69.2(4) . .
O8 Dy1 Ge4 130.1(4) 3_667 .
O30 Dy1 Ge4 113.2(4) . .
O13 Dy1 Ge4 156.5(4) 3_667 .
O19 Dy1 Ge4 41.9(4) . .
O7 Dy1 Dy3 109.6(4) 3_667 .
O10 Dy1 Dy3 115.2(4) . .
O29 Dy1 Dy3 153.0(4) . .
O11 Dy1 Dy3 36.7(4) . .
O8 Dy1 Dy3 35.1(3) 3_667 .
O30 Dy1 Dy3 76.3(4) . .
O13 Dy1 Dy3 97.8(4) 3_667 .
O19 Dy1 Dy3 103.3(4) . .
Ge4 Dy1 Dy3 105.61(5) . .
O10 Dy2 O7 72.2(6) . 3_667
O10 Dy2 O9 84.7(6) . .
O7 Dy2 O9 120.6(6) 3_667 .
O10 Dy2 O12 126.7(6) . 3_667
O7 Dy2 O12 83.0(5) 3_667 3_667
O9 Dy2 O12 68.5(6) . 3_667
O10 Dy2 O17 86.8(8) . .
O7 Dy2 O17 152.0(7) 3_667 .
O9 Dy2 O17 74.0(7) . .
O12 Dy2 O17 124.9(7) 3_667 .
O10 Dy2 O24 156.5(6) . 3_667
O7 Dy2 O24 102.6(7) 3_667 3_667
O9 Dy2 O24 116.4(6) . 3_667
O12 Dy2 O24 73.8(6) 3_667 3_667
O17 Dy2 O24 89.2(9) . 3_667
O10 Dy2 O28 83.5(6) . .
O7 Dy2 O28 77.1(6) 3_667 .
O9 Dy2 O28 154.1(7) . .
O12 Dy2 O28 136.1(6) 3_667 .
O17 Dy2 O28 82.4(7) . .
O24 Dy2 O28 73.0(6) 3_667 .
O10 Dy2 Dy3 109.9(4) . 3_667
O7 Dy2 Dy3 106.1(4) 3_667 3_667
O9 Dy2 Dy3 34.1(4) . 3_667
O12 Dy2 Dy3 34.6(4) 3_667 3_667
O17 Dy2 Dy3 98.2(5) . 3_667
O24 Dy2 Dy3 93.7(5) 3_667 3_667
O28 Dy2 Dy3 166.7(4) . 3_667
O8 Dy3 O9 83.7(6) 3_667 3_667
O8 Dy3 O12 121.7(5) 3_667 .
O9 Dy3 O12 68.3(6) 3_667 .
O8 Dy3 O11 69.7(5) 3_667 .
O9 Dy3 O11 121.0(6) 3_667 .
O12 Dy3 O11 82.5(5) . .
O8 Dy3 O15 69.5(6) 3_667 3_667
O9 Dy3 O15 73.3(6) 3_667 3_667
O12 Dy3 O15 137.6(6) . 3_667
O11 Dy3 O15 134.4(5) . 3_667
O8 Dy3 O31 80.0(5) 3_667 .
O9 Dy3 O31 145.2(6) 3_667 .
O12 Dy3 O31 145.7(6) . .
O11 Dy3 O31 81.4(6) . .
O15 Dy3 O31 72.2(6) 3_667 .
O8 Dy3 O21 132.5(6) 3_667 .
O9 Dy3 O21 137.6(6) 3_667 .
O12 Dy3 O21 72.8(5) . .
O11 Dy3 O21 68.1(6) . .
O15 Dy3 O21 133.3(6) 3_667 .
O31 Dy3 O21 73.1(6) . .
O8 Dy3 O4W 137.4(6) 3_667 .
O9 Dy3 O4W 97.4(6) 3_667 .
O12 Dy3 O4W 97.4(6) . .
O11 Dy3 O4W 137.6(6) . .
O15 Dy3 O4W 70.1(6) 3_667 .
O31 Dy3 O4W 75.3(6) . .
O21 Dy3 O4W 71.5(6) . .
O8 Dy3 Ge2 27.1(4) 3_667 3_667
O9 Dy3 Ge2 71.5(4) 3_667 3_667
O12 Dy3 Ge2 131.8(4) . 3_667
O11 Dy3 Ge2 96.6(3) . 3_667
O15 Dy3 Ge2 43.4(4) 3_667 3_667
O31 Dy3 Ge2 80.2(4) . 3_667
O21 Dy3 Ge2 150.8(4) . 3_667
O4W Dy3 Ge2 113.3(4) . 3_667
O8 Dy3 Ge5 96.2(4) 3_667 .
O9 Dy3 Ge5 131.2(4) 3_667 .
O12 Dy3 Ge5 70.9(4) . .
O11 Dy3 Ge5 26.9(3) . .
O15 Dy3 Ge5 151.5(4) 3_667 .
O31 Dy3 Ge5 81.2(4) . .
O21 Dy3 Ge5 42.0(5) . .
O4W Dy3 Ge5 113.4(4) . .
Ge2 Dy3 Ge5 122.65(7) 3_667 .
O8 Dy3 Dy1 36.3(4) 3_667 .
O9 Dy3 Dy1 113.7(4) 3_667 .
O12 Dy3 Dy1 113.4(4) . .
O11 Dy3 Dy1 36.8(4) . .
O15 Dy3 Dy1 97.8(4) 3_667 .
O31 Dy3 Dy1 66.9(4) . .
O21 Dy3 Dy1 96.4(4) . .
O4W Dy3 Dy1 142.2(5) . .
Ge2 Dy3 Dy1 61.42(5) 3_667 .
Ge5 Dy3 Dy1 61.35(5) . .
O8 Dy3 Dy2 106.8(4) 3_667 3_667
O9 Dy3 Dy2 34.1(4) 3_667 3_667
O12 Dy3 Dy2 34.4(4) . 3_667
O11 Dy3 Dy2 105.9(4) . 3_667
O15 Dy3 Dy2 104.7(4) 3_667 3_667
O31 Dy3 Dy2 171.3(4) . 3_667
O21 Dy3 Dy2 104.8(4) . 3_667
O4W Dy3 Dy2 96.0(5) . 3_667
Ge2 Dy3 Dy2 103.33(5) 3_667 3_667
Ge5 Dy3 Dy2 103.03(5) . 3_667
Dy1 Dy3 Dy2 121.80(4) . 3_667
O25 Dy4 O26 106.8(7) . 3_567
O25 Dy4 O29 76.5(6) . .
O26 Dy4 O29 141.8(6) 3_567 .
O25 Dy4 O30 149.4(6) . .
O26 Dy4 O30 89.3(6) 3_567 .
O29 Dy4 O30 74.9(5) . .
O25 Dy4 O14 97.8(7) . 3_667
O26 Dy4 O14 139.9(7) 3_567 3_667
O29 Dy4 O14 74.2(6) . 3_667
O30 Dy4 O14 84.9(6) . 3_667
O25 Dy4 O5W 73.4(7) . .
O26 Dy4 O5W 81.4(7) 3_567 .
O29 Dy4 O5W 133.6(7) . .
O30 Dy4 O5W 136.0(6) . .
O14 Dy4 O5W 75.8(7) 3_667 .
O25 Dy4 O20 76.6(7) . .
O26 Dy4 O20 70.5(7) 3_567 .
O29 Dy4 O20 73.5(6) . .
O30 Dy4 O20 84.9(6) . .
O14 Dy4 O20 147.7(6) 3_667 .
O5W Dy4 O20 130.3(6) . .
O25 Dy4 N1 145.2(7) . .
O26 Dy4 N1 69.5(7) 3_567 .
O29 Dy4 N1 128.7(6) . .
O30 Dy4 N1 64.6(6) . .
O14 Dy4 N1 72.1(8) 3_667 .
O5W Dy4 N1 71.8(7) . .
O20 Dy4 N1 129.1(8) . .
O23 Dy5 O4 102.4(8) 2_646 .
O23 Dy5 O2 83.8(8) 2_646 .
O4 Dy5 O2 120.4(5) . .
O23 Dy5 O1W 156.9(8) 2_646 .
O4 Dy5 O1W 77.3(5) . .
O2 Dy5 O1W 77.0(5) . .
O23 Dy5 O2W 75.4(9) 2_646 .
O4 Dy5 O2W 119.1(6) . .
O2 Dy5 O2W 119.8(5) . .
O1W Dy5 O2W 125.4(6) . .
O23 Dy5 O1 109.7(8) 2_646 .
O4 Dy5 O1 147.9(5) . .
O2 Dy5 O1 62.5(5) . .
O1W Dy5 O1 72.4(5) . .
O2W Dy5 O1 72.6(6) . .
O23 Dy5 O3W 50.4(12) 2_646 .
O4 Dy5 O3W 63.1(11) . .
O2 Dy5 O3W 130.0(11) . .
O1W Dy5 O3W 139.4(11) . .
O2W Dy5 O3W 72.1(11) . .
O1 Dy5 O3W 143.1(11) . .
O23 Dy5 O5 127.8(8) 2_646 .
O4 Dy5 O5 61.8(5) . .
O2 Dy5 O5 148.3(5) . .
O1W Dy5 O5 72.9(5) . .
O2W Dy5 O5 72.4(5) . .
O1 Dy5 O5 98.6(5) . .
O3W Dy5 O5 80.7(11) . .
O23 Dy5 O3 78.2(8) 2_646 .
O4 Dy5 O3 62.7(5) . .
O2 Dy5 O3 61.0(5) . .
O1W Dy5 O3 81.3(5) . .
O2W Dy5 O3 153.3(6) . .
O1 Dy5 O3 121.4(5) . .
O3W Dy5 O3 87.7(11) . .
O5 Dy5 O3 122.4(5) . .
O23 Dy5 Ge5 123.7(7) 2_646 .
O4 Dy5 Ge5 30.5(4) . .
O2 Dy5 Ge5 136.6(4) . .
O1W Dy5 Ge5 66.6(4) . .
O2W Dy5 Ge5 100.7(4) . .
O1 Dy5 Ge5 122.8(4) . .
O3W Dy5 Ge5 74.6(10) . .
O5 Dy5 Ge5 32.4(3) . .
O3 Dy5 Ge5 90.1(3) . .
O7 Ge1 O1 111.7(7) . .
O7 Ge1 O6 105.3(7) . .
O1 Ge1 O6 97.7(8) . .
O7 Ge1 C1 120.7(9) . .
O1 Ge1 C1 115.2(9) . .
O6 Ge1 C1 102.1(9) . .
O8 Ge2 O2 112.2(7) . .
O8 Ge2 O1 104.3(7) . .
O2 Ge2 O1 87.1(6) . .
O8 Ge2 C4 127.4(9) . .
O2 Ge2 C4 108.6(9) . .
O1 Ge2 C4 109.6(8) . .
O8 Ge2 Dy3 35.8(5) . 3_667
O2 Ge2 Dy3 92.5(4) . 3_667
O1 Ge2 Dy3 135.1(5) . 3_667
C4 Ge2 Dy3 113.0(7) . 3_667
O9 Ge3 O3 116.2(7) . .
O9 Ge3 O2 107.3(7) . .
O3 Ge3 O2 88.3(7) . .
O9 Ge3 C7 118.3(10) . .
O3 Ge3 C7 108.2(10) . .
O2 Ge3 C7 114.9(10) . .
O10 Ge4 O4 115.5(7) . .
O10 Ge4 O3 102.5(7) . .
O4 Ge4 O3 87.4(7) . .
O10 Ge4 C10 126.3(10) . .
O4 Ge4 C10 111.9(9) . .
O3 Ge4 C10 103.5(9) . .
O10 Ge4 Dy1 36.9(5) . .
O4 Ge4 Dy1 92.6(5) . .
O3 Ge4 Dy1 132.8(5) . .
C10 Ge4 Dy1 119.8(8) . .
O11 Ge5 O4 101.2(8) . .
O11 Ge5 O5 109.6(7) . .
O4 Ge5 O5 86.6(7) . .
O11 Ge5 C13 127.0(12) . .
O4 Ge5 C13 107.0(10) . .
O5 Ge5 C13 115.9(11) . .
O11 Ge5 Dy5 101.5(5) . .
O4 Ge5 Dy5 40.1(5) . .
O5 Ge5 Dy5 48.1(5) . .
C13 Ge5 Dy5 128.8(10) . .
O11 Ge5 Dy3 37.3(5) . .
O4 Ge5 Dy3 135.0(5) . .
O5 Ge5 Dy3 93.0(5) . .
C13 Ge5 Dy3 113.3(10) . .
Dy5 Ge5 Dy3 115.56(7) . .
O12 Ge6 O5 108.2(7) . .
O12 Ge6 O6 113.4(7) . .
O5 Ge6 O6 97.7(8) . .
O12 Ge6 C16 117.7(10) . .
O5 Ge6 C16 113.5(9) . .
O6 Ge6 C16 104.6(10) . .
O29 Ge7 O27 110.5(9) . .
O29 Ge7 O28 107.0(8) . .
O27 Ge7 O28 99.5(10) . .
O29 Ge7 C19 117.8(10) . .
O27 Ge7 C19 111.8(10) . .
O28 Ge7 C19 108.5(9) . .
C23 N1 Dy4 112.1(17) . .
C23 N1 H1 123.9 . .
Dy4 N1 H1 123.9 . .
Ge1 O1 Ge2 122.4(9) . .
Ge1 O1 Dy5 121.6(7) . .
Ge2 O1 Dy5 100.6(6) . .
Ge3 O2 Ge2 126.3(8) . .
Ge3 O2 Dy5 106.3(7) . .
Ge2 O2 Dy5 106.8(7) . .
Ge3 O3 Ge4 131.5(9) . .
Ge3 O3 Dy5 100.3(7) . .
Ge4 O3 Dy5 99.1(6) . .
Ge5 O4 Ge4 126.2(9) . .
Ge5 O4 Dy5 109.4(7) . .
Ge4 O4 Dy5 108.6(7) . .
Ge6 O5 Ge5 123.5(9) . .
Ge6 O5 Dy5 121.3(8) . .
Ge5 O5 Dy5 99.5(6) . .
Ge6 O6 Ge1 131.0(9) . .
Ge1 O7 Dy2 128.9(8) . 3_667
Ge1 O7 Dy1 119.5(8) . 3_667
Dy2 O7 Dy1 108.4(6) 3_667 3_667
Ge2 O8 Dy3 117.1(7) . 3_667
Ge2 O8 Dy1 127.0(7) . 3_667
Dy3 O8 Dy1 108.6(6) 3_667 3_667
Ge3 O9 Dy3 128.3(9) . 3_667
Ge3 O9 Dy2 118.6(8) . .
Dy3 O9 Dy2 111.9(7) 3_667 .
Ge4 O10 Dy2 136.3(8) . .
Ge4 O10 Dy1 115.7(7) . .
Dy2 O10 Dy1 107.8(6) . .
Ge5 O11 Dy3 115.8(8) . .
Ge5 O11 Dy1 128.7(8) . .
Dy3 O11 Dy1 106.5(6) . .
Ge6 O12 Dy2 120.6(7) . 3_667
Ge6 O12 Dy3 127.5(7) . .
Dy2 O12 Dy3 111.0(6) 3_667 .
C3 O13 Dy1 133.0(16) . 3_667
C3 O14 Dy4 125.8(16) . 3_667
C6 O15 Dy3 146.9(16) . 3_667
C9 O17 Dy2 165(2) . .
O18' O18 C9 70(5) . .
C12 O19 Dy1 136.0(15) . .
C12 O20 Dy4 126.9(14) . .
C15 O21 Dy3 135.5(19) . .
C18 O23 Dy5 148(3) . 2_656
C18 O24 Dy2 147(2) . 3_667
C21 O25 Dy4 167.8(19) . .
C21 O26 Dy4 123.5(15) . 3_567
Ge7 O27 H27 109.5 . .
Ge7 O28 Dy2 136.3(9) . .
Ge7 O28 H28 111.8 . .
Dy2 O28 H28 111.8 . .
Ge7 O29 Dy1 132.6(8) . .
Ge7 O29 Dy4 122.1(7) . .
Dy1 O29 Dy4 105.4(6) . .
C24 O30 Dy1 128.6(13) . .
C24 O30 Dy4 126.6(13) . .
Dy1 O30 Dy4 102.8(6) . .
C24 O31 Dy3 145.1(16) . .
O18 O18' C9 66(5) . .
C2 C1 Ge1 118.1(16) . .
C2 C1 H1C 107.8 . .
Ge1 C1 H1C 107.8 . .
C2 C1 H1D 107.8 . .
Ge1 C1 H1D 107.8 . .
H1C C1 H1D 107.1 . .
C1 C2 C3 108.4(19) . .
C1 C2 H2C 110.0 . .
C3 C2 H2C 110.0 . .
C1 C2 H2D 110.0 . .
C3 C2 H2D 110.0 . .
H2C C2 H2D 108.4 . .
O14 C3 O13 124(2) . .
O14 C3 C2 119.2(19) . .
O13 C3 C2 117(2) . .
C5 C4 Ge2 113.6(16) . .
C5 C4 H4C 108.9 . .
Ge2 C4 H4C 108.9 . .
C5 C4 H4D 108.9 . .
Ge2 C4 H4D 108.9 . .
H4C C4 H4D 107.7 . .
C4 C5 C6 111(2) . .
C4 C5 H5C 109.4 . .
C6 C5 H5C 109.4 . .
C4 C5 H5D 109.4 . .
C6 C5 H5D 109.4 . .
H5C C5 H5D 108.0 . .
O16 C6 O15 125(2) . .
O16 C6 C5 120(2) . .
O15 C6 C5 115(2) . .
C8 C7 Ge3 112(2) . .
C8 C7 H7A 109.2 . .
Ge3 C7 H7A 109.2 . .
C8 C7 H7B 109.2 . .
Ge3 C7 H7B 109.2 . .
H7A C7 H7B 107.9 . .
C9 C8 C7 115(3) . .
C9 C8 H8A 108.6 . .
C7 C8 H8A 108.6 . .
C9 C8 H8B 108.6 . .
C7 C8 H8B 108.6 . .
H8A C8 H8B 107.5 . .
O17 C9 O18 121(3) . .
O17 C9 O18' 121(4) . .
O18 C9 O18' 44(3) . .
O17 C9 C8 121(3) . .
O18 C9 C8 116(3) . .
O18' C9 C8 110(4) . .
C11 C10 Ge4 111.4(16) . .
C11 C10 H10A 109.3 . .
Ge4 C10 H10A 109.3 . .
C11 C10 H10B 109.3 . .
Ge4 C10 H10B 109.3 . .
H10A C10 H10B 108.0 . .
C12 C11 C10 112.1(19) . .
C12 C11 H11A 109.2 . .
C10 C11 H11A 109.2 . .
C12 C11 H11B 109.2 . .
C10 C11 H11B 109.2 . .
H11A C11 H11B 107.9 . .
O20 C12 O19 123.3(19) . .
O20 C12 C11 120.7(19) . .
O19 C12 C11 116.0(19) . .
C14 C13 Ge5 114(2) . .
C14 C13 H13A 108.7 . .
Ge5 C13 H13A 108.7 . .
C14 C13 H13B 108.7 . .
Ge5 C13 H13B 108.7 . .
H13A C13 H13B 107.6 . .
C13 C14 C15 112(3) . .
C13 C14 H14A 109.1 . .
C15 C14 H14A 109.1 . .
C13 C14 H14B 109.1 . .
C15 C14 H14B 109.1 . .
H14A C14 H14B 107.8 . .
O21 C15 O22 125(3) . .
O21 C15 C14 114(3) . .
O22 C15 C14 121(2) . .
C17 C16 Ge6 108(2) . .
C17 C16 H16A 110.2 . .
Ge6 C16 H16A 110.2 . .
C17 C16 H16B 110.2 . .
Ge6 C16 H16B 110.2 . .
H16A C16 H16B 108.5 . .
C16 C17 C18 112(3) . .
C16 C17 H17A 109.1 . .
C18 C17 H17A 109.1 . .
C16 C17 H17B 109.1 . .
C18 C17 H17B 109.1 . .
H17A C17 H17B 107.8 . .
O23 C18 O24 114(3) . .
O23 C18 C17 130(4) . .
O24 C18 C17 106(3) . .
C20 C19 Ge7 111.7(17) . .
C20 C19 H19A 109.3 . .
Ge7 C19 H19A 109.3 . .
C20 C19 H19B 109.3 . .
Ge7 C19 H19B 109.3 . .
H19A C19 H19B 108.0 . .
C21 C20 C19 115.4(18) . .
C21 C20 H20A 108.4 . .
C19 C20 H20A 108.4 . .
C21 C20 H20B 108.4 . .
C19 C20 H20B 108.4 . .
H20A C20 H20B 107.5 . .
O26 C21 O25 125.4(19) . .
O26 C21 C20 116.1(18) . .
O25 C21 C20 118.3(19) . .
C23 C22 H22A 109.5 . .
C23 C22 H22B 109.5 . .
H22A C22 H22B 109.5 . .
C23 C22 H22C 109.5 . .
H22A C22 H22C 109.5 . .
H22B C22 H22C 109.5 . .
N1 C23 C24 113(2) . .
N1 C23 C22 126(3) . .
C24 C23 C22 111(3) . .
N1 C23 H23 100.0 . .
C24 C23 H23 100.0 . .
C22 C23 H23 100.0 . .
O31 C24 O30 121.8(19) . .
O31 C24 C23 124(2) . .
O30 C24 C23 113(2) . .

loop_
_geom_bond_atom_site_label_1
_geom_bond_atom_site_label_2
_geom_bond_distance
_geom_bond_site_symmetry_2
Dy1 O7 2.279(15) 3_667
Dy1 O10 2.297(15) .
Dy1 O29 2.301(15) .
Dy1 O11 2.334(15) .
Dy1 O8 2.336(15) 3_667
Dy1 O30 2.375(15) .
Dy1 O13 2.453(16) 3_667
Dy1 O19 2.494(15) .
Dy1 Ge4 3.447(3) .
Dy1 Dy3 3.7379(15) .
Dy2 O10 2.250(15) .
Dy2 O7 2.251(16) 3_667
Dy2 O9 2.300(16) .
Dy2 O12 2.306(15) 3_667
Dy2 O17 2.31(2) .
Dy2 O24 2.375(17) 3_667
Dy2 O28 2.440(18) .
Dy2 Dy3 3.8101(14) 3_667
Dy3 O8 2.266(14) 3_667
Dy3 O9 2.300(17) 3_667
Dy3 O12 2.318(15) .
Dy3 O11 2.332(16) .
Dy3 O15 2.403(17) 3_667
Dy3 O31 2.415(17) .
Dy3 O21 2.434(16) .
Dy3 O4W 2.532(17) .
Dy3 Ge2 3.450(3) 3_667
Dy3 Ge5 3.463(3) .
Dy3 Dy2 3.8101(14) 3_667
Dy4 O25 2.29(2) .
Dy4 O26 2.375(19) 3_567
Dy4 O29 2.387(16) .
Dy4 O30 2.393(17) .
Dy4 O14 2.403(18) 3_667
Dy4 O5W 2.41(2) .
Dy4 O20 2.430(19) .
Dy4 N1 2.57(2) .
Dy5 O23 2.24(3) 2_646
Dy5 O4 2.311(16) .
Dy5 O2 2.372(14) .
Dy5 O1W 2.398(16) .
Dy5 O2W 2.420(17) .
Dy5 O1 2.500(16) .
Dy5 O3W 2.55(4) .
Dy5 O5 2.553(15) .
Dy5 O3 2.554(15) .
Dy5 Ge5 3.383(3) .
Ge1 O7 1.759(16) .
Ge1 O1 1.793(15) .
Ge1 O6 1.796(16) .
Ge1 C1 1.91(2) .
Ge2 O8 1.766(15) .
Ge2 O2 1.814(15) .
Ge2 O1 1.856(14) .
Ge2 C4 1.91(2) .
Ge2 Dy3 3.450(3) 3_667
Ge3 O9 1.733(17) .
Ge3 O3 1.781(16) .
Ge3 O2 1.814(14) .
Ge3 C7 1.95(2) .
Ge4 O10 1.761(16) .
Ge4 O4 1.832(16) .
Ge4 O3 1.842(15) .
Ge4 C10 1.93(2) .
Ge5 O11 1.740(14) .
Ge5 O4 1.820(16) .
Ge5 O5 1.837(15) .
Ge5 C13 1.93(2) .
Ge6 O12 1.736(16) .
Ge6 O5 1.764(15) .
Ge6 O6 1.785(16) .
Ge6 C16 1.95(2) .
Ge7 O29 1.700(16) .
Ge7 O27 1.76(2) .
Ge7 O28 1.819(17) .
Ge7 C19 1.93(2) .
N1 C23 1.45(4) .
N1 H1 0.8600 .
O7 Dy2 2.251(16) 3_667
O7 Dy1 2.279(15) 3_667
O8 Dy3 2.266(14) 3_667
O8 Dy1 2.336(15) 3_667
O9 Dy3 2.300(16) 3_667
O12 Dy2 2.306(15) 3_667
O13 C3 1.26(3) .
O13 Dy1 2.453(16) 3_667
O14 C3 1.22(3) .
O14 Dy4 2.403(18) 3_667
O15 C6 1.25(3) .
O15 Dy3 2.403(17) 3_667
O16 C6 1.22(3) .
O17 C9 1.22(4) .
O18 O18' 1.00(7) .
O18 C9 1.32(6) .
O19 C12 1.28(3) .
O20 C12 1.26(3) .
O21 C15 1.26(3) .
O22 C15 1.26(3) .
O23 C18 1.234(10) .
O23 Dy5 2.24(3) 2_656
O24 C18 1.26(4) .
O24 Dy2 2.375(17) 3_667
O25 C21 1.26(3) .
O26 C21 1.21(3) .
O26 Dy4 2.375(19) 3_567
O27 H27 0.8200 .
O28 H28 0.9300 .
O30 C24 1.32(3) .
O31 C24 1.23(3) .
O18' C9 1.35(7) .
C1 C2 1.529(10) .
C1 H1C 0.9700 .
C1 H1D 0.9700 .
C2 C3 1.530(10) .
C2 H2C 0.9700 .
C2 H2D 0.9700 .
C4 C5 1.530(10) .
C4 H4C 0.9700 .
C4 H4D 0.9700 .
C5 C6 1.533(10) .
C5 H5C 0.9700 .
C5 H5D 0.9700 .
C7 C8 1.532(10) .
C7 H7A 0.9700 .
C7 H7B 0.9700 .
C8 C9 1.528(10) .
C8 H8A 0.9700 .
C8 H8B 0.9700 .
C10 C11 1.530(10) .
C10 H10A 0.9700 .
C10 H10B 0.9700 .
C11 C12 1.529(10) .
C11 H11A 0.9700 .
C11 H11B 0.9700 .
C13 C14 1.527(10) .
C13 H13A 0.9700 .
C13 H13B 0.9700 .
C14 C15 1.529(10) .
C14 H14A 0.9700 .
C14 H14B 0.9700 .
C16 C17 1.528(10) .
C16 H16A 0.9700 .
C16 H16B 0.9700 .
C17 C18 1.533(10) .
C17 H17A 0.9700 .
C17 H17B 0.9700 .
C19 C20 1.531(10) .
C19 H19A 0.9700 .
C19 H19B 0.9700 .
C20 C21 1.528(10) .
C20 H20A 0.9700 .
C20 H20B 0.9700 .
C22 C23 1.525(10) .
C22 H22A 0.9600 .
C22 H22B 0.9600 .
C22 H22C 0.9600 .
C23 C24 1.522(10) .
C23 H23 0.9800 .

loop_
_geom_torsion_atom_site_label_1
_geom_torsion_atom_site_label_2
_geom_torsion_atom_site_label_3
_geom_torsion_atom_site_label_4
_geom_torsion
_geom_torsion_site_symmetry_1
_geom_torsion_site_symmetry_4
O7 Dy1 Dy3 O8 -35.1(7) 3_667 3_667
O10 Dy1 Dy3 O8 -112.6(8) . 3_667
O29 Dy1 Dy3 O8 102.8(11) . 3_667
O11 Dy1 Dy3 O8 -147.4(9) . 3_667
O30 Dy1 Dy3 O8 109.3(7) . 3_667
O13 Dy1 Dy3 O8 38.1(7) 3_667 3_667
O19 Dy1 Dy3 O8 176.6(7) . 3_667
Ge4 Dy1 Dy3 O8 -140.1(6) . 3_667
O7 Dy1 Dy3 O9 1.7(6) 3_667 3_667
O10 Dy1 Dy3 O9 -75.8(6) . 3_667
O29 Dy1 Dy3 O9 139.6(10) . 3_667
O11 Dy1 Dy3 O9 -110.6(7) . 3_667
O8 Dy1 Dy3 O9 36.8(8) 3_667 3_667
O30 Dy1 Dy3 O9 146.0(6) . 3_667
O13 Dy1 Dy3 O9 74.9(6) 3_667 3_667
O19 Dy1 Dy3 O9 -146.6(6) . 3_667
Ge4 Dy1 Dy3 O9 -103.3(5) . 3_667
O7 Dy1 Dy3 O12 77.1(6) 3_667 .
O10 Dy1 Dy3 O12 -0.4(6) . .
O29 Dy1 Dy3 O12 -144.9(10) . .
O11 Dy1 Dy3 O12 -35.1(7) . .
O8 Dy1 Dy3 O12 112.3(7) 3_667 .
O30 Dy1 Dy3 O12 -138.5(6) . .
O13 Dy1 Dy3 O12 150.3(6) 3_667 .
O19 Dy1 Dy3 O12 -71.1(6) . .
Ge4 Dy1 Dy3 O12 -27.8(4) . .
O7 Dy1 Dy3 O11 112.3(7) 3_667 .
O10 Dy1 Dy3 O11 34.8(7) . .
O29 Dy1 Dy3 O11 -109.8(11) . .
O8 Dy1 Dy3 O11 147.4(9) 3_667 .
O30 Dy1 Dy3 O11 -103.3(7) . .
O13 Dy1 Dy3 O11 -174.5(7) 3_667 .
O19 Dy1 Dy3 O11 -36.0(7) . .
Ge4 Dy1 Dy3 O11 7.3(6) . .
O7 Dy1 Dy3 O15 -73.5(6) 3_667 3_667
O10 Dy1 Dy3 O15 -151.0(6) . 3_667
O29 Dy1 Dy3 O15 64.4(10) . 3_667
O11 Dy1 Dy3 O15 174.2(7) . 3_667
O8 Dy1 Dy3 O15 -38.4(7) 3_667 3_667
O30 Dy1 Dy3 O15 70.9(6) . 3_667
O13 Dy1 Dy3 O15 -0.3(6) 3_667 3_667
O19 Dy1 Dy3 O15 138.2(6) . 3_667
Ge4 Dy1 Dy3 O15 -178.5(4) . 3_667
O7 Dy1 Dy3 O31 -140.4(6) 3_667 .
O10 Dy1 Dy3 O31 142.1(6) . .
O29 Dy1 Dy3 O31 -2.4(10) . .
O11 Dy1 Dy3 O31 107.4(8) . .
O8 Dy1 Dy3 O31 -105.2(8) 3_667 .
O30 Dy1 Dy3 O31 4.0(6) . .
O13 Dy1 Dy3 O31 -67.1(6) 3_667 .
O19 Dy1 Dy3 O31 71.4(6) . .
Ge4 Dy1 Dy3 O31 114.7(5) . .
O7 Dy1 Dy3 O21 151.1(6) 3_667 .
O10 Dy1 Dy3 O21 73.6(6) . .
O29 Dy1 Dy3 O21 -71.0(10) . .
O11 Dy1 Dy3 O21 38.8(7) . .
O8 Dy1 Dy3 O21 -173.8(7) 3_667 .
O30 Dy1 Dy3 O21 -64.5(6) . .
O13 Dy1 Dy3 O21 -135.7(6) 3_667 .
O19 Dy1 Dy3 O21 2.8(6) . .
Ge4 Dy1 Dy3 O21 46.2(4) . .
O7 Dy1 Dy3 O4W -140.9(8) 3_667 .
O10 Dy1 Dy3 O4W 141.6(8) . .
O29 Dy1 Dy3 O4W -3.0(12) . .
O11 Dy1 Dy3 O4W 106.8(9) . .
O8 Dy1 Dy3 O4W -105.8(9) 3_667 .
O30 Dy1 Dy3 O4W 3.4(8) . .
O13 Dy1 Dy3 O4W -67.7(8) 3_667 .
O19 Dy1 Dy3 O4W 70.8(8) . .
Ge4 Dy1 Dy3 O4W 114.1(7) . .
O7 Dy1 Dy3 Ge2 -49.1(4) 3_667 3_667
O10 Dy1 Dy3 Ge2 -126.6(4) . 3_667
O29 Dy1 Dy3 Ge2 88.8(9) . 3_667
O11 Dy1 Dy3 Ge2 -161.4(6) . 3_667
O8 Dy1 Dy3 Ge2 -14.0(6) 3_667 3_667
O30 Dy1 Dy3 Ge2 95.3(4) . 3_667
O13 Dy1 Dy3 Ge2 24.1(4) 3_667 3_667
O19 Dy1 Dy3 Ge2 162.6(4) . 3_667
Ge4 Dy1 Dy3 Ge2 -154.05(7) . 3_667
O7 Dy1 Dy3 Ge5 127.2(4) 3_667 .
O10 Dy1 Dy3 Ge5 49.7(4) . .
O29 Dy1 Dy3 Ge5 -94.9(9) . .
O11 Dy1 Dy3 Ge5 14.9(6) . .
O8 Dy1 Dy3 Ge5 162.3(6) 3_667 .
O30 Dy1 Dy3 Ge5 -88.5(4) . .
O13 Dy1 Dy3 Ge5 -159.6(4) 3_667 .
O19 Dy1 Dy3 Ge5 -21.1(4) . .
Ge4 Dy1 Dy3 Ge5 22.20(6) . .
O7 Dy1 Dy3 Dy2 39.3(4) 3_667 3_667
O10 Dy1 Dy3 Dy2 -38.2(4) . 3_667
O29 Dy1 Dy3 Dy2 177.2(9) . 3_667
O11 Dy1 Dy3 Dy2 -73.0(6) . 3_667
O8 Dy1 Dy3 Dy2 74.4(6) 3_667 3_667
O30 Dy1 Dy3 Dy2 -176.4(4) . 3_667
O13 Dy1 Dy3 Dy2 112.5(4) 3_667 3_667
O19 Dy1 Dy3 Dy2 -109.0(4) . 3_667
Ge4 Dy1 Dy3 Dy2 -65.70(6) . 3_667
O7 Dy1 Ge4 O10 1.9(10) 3_667 .
O29 Dy1 Ge4 O10 -88.9(10) . .
O11 Dy1 Ge4 O10 119.7(10) . .
O8 Dy1 Ge4 O10 86.2(10) 3_667 .
O30 Dy1 Ge4 O10 -163.5(10) . .
O13 Dy1 Ge4 O10 -60.5(13) 3_667 .
O19 Dy1 Ge4 O10 -152.3(11) . .
Dy3 Dy1 Ge4 O10 115.0(9) . .
O7 Dy1 Ge4 O4 -129.1(6) 3_667 .
O10 Dy1 Ge4 O4 -131.0(10) . .
O29 Dy1 Ge4 O4 140.1(7) . .
O11 Dy1 Ge4 O4 -11.4(6) . .
O8 Dy1 Ge4 O4 -44.8(7) 3_667 .
O30 Dy1 Ge4 O4 65.5(7) . .
O13 Dy1 Ge4 O4 168.5(11) 3_667 .
O19 Dy1 Ge4 O4 76.7(8) . .
Dy3 Dy1 Ge4 O4 -16.0(5) . .
O7 Dy1 Ge4 O3 -40.3(7) 3_667 .
O10 Dy1 Ge4 O3 -42.2(11) . .
O29 Dy1 Ge4 O3 -131.1(7) . .
O11 Dy1 Ge4 O3 77.5(7) . .
O8 Dy1 Ge4 O3 44.0(8) 3_667 .
O30 Dy1 Ge4 O3 154.3(8) . .
O13 Dy1 Ge4 O3 -102.7(12) 3_667 .
O19 Dy1 Ge4 O3 165.5(9) . .
Dy3 Dy1 Ge4 O3 72.8(6) . .
O7 Dy1 Ge4 C10 113.8(9) 3_667 .
O10 Dy1 Ge4 C10 111.9(12) . .
O29 Dy1 Ge4 C10 23.0(9) . .
O11 Dy1 Ge4 C10 -128.5(9) . .
O8 Dy1 Ge4 C10 -162.0(9) 3_667 .
O30 Dy1 Ge4 C10 -51.6(9) . .
O13 Dy1 Ge4 C10 51.4(13) 3_667 .
O19 Dy1 Ge4 C10 -40.4(10) . .
Dy3 Dy1 Ge4 C10 -133.1(8) . .
O23 Dy5 Ge5 O11 145.0(10) 2_646 .
O4 Dy5 Ge5 O11 93.8(10) . .
O2 Dy5 Ge5 O11 23.9(8) . .
O1W Dy5 Ge5 O11 -11.4(7) . .
O2W Dy5 Ge5 O11 -135.4(7) . .
O1 Dy5 Ge5 O11 -59.3(7) . .
O3W Dy5 Ge5 O11 156.7(12) . .
O5 Dy5 Ge5 O11 -106.1(9) . .
O3 Dy5 Ge5 O11 69.1(6) . .
O23 Dy5 Ge5 O4 51.2(12) 2_646 .
O2 Dy5 Ge5 O4 -69.9(10) . .
O1W Dy5 Ge5 O4 -105.2(9) . .
O2W Dy5 Ge5 O4 130.8(9) . .
O1 Dy5 Ge5 O4 -153.1(9) . .
O3W Dy5 Ge5 O4 62.9(13) . .
O5 Dy5 Ge5 O4 160.1(10) . .
O3 Dy5 Ge5 O4 -24.7(9) . .
O23 Dy5 Ge5 O5 -108.8(11) 2_646 .
O4 Dy5 Ge5 O5 -160.1(10) . .
O2 Dy5 Ge5 O5 130.1(8) . .
O1W Dy5 Ge5 O5 94.8(8) . .
O2W Dy5 Ge5 O5 -29.3(8) . .
O1 Dy5 Ge5 O5 46.9(8) . .
O3W Dy5 Ge5 O5 -97.1(12) . .
O3 Dy5 Ge5 O5 175.3(8) . .
O23 Dy5 Ge5 C13 -17.0(14) 2_646 .
O4 Dy5 Ge5 C13 -68.2(13) . .
O2 Dy5 Ge5 C13 -138.1(12) . .
O1W Dy5 Ge5 C13 -173.4(12) . .
O2W Dy5 Ge5 C13 62.6(12) . .
O1 Dy5 Ge5 C13 138.7(11) . .
O3W Dy5 Ge5 C13 -5.3(15) . .
O5 Dy5 Ge5 C13 91.9(13) . .
O3 Dy5 Ge5 C13 -92.9(11) . .
O23 Dy5 Ge5 Dy3 -178.3(9) 2_646 .
O4 Dy5 Ge5 Dy3 130.4(8) . .
O2 Dy5 Ge5 Dy3 60.6(5) . .
O1W Dy5 Ge5 Dy3 25.3(4) . .
O2W Dy5 Ge5 Dy3 -98.8(5) . .
O1 Dy5 Ge5 Dy3 -22.6(4) . .
O3W Dy5 Ge5 Dy3 -166.6(10) . .
O5 Dy5 Ge5 Dy3 -69.5(7) . .
O3 Dy5 Ge5 Dy3 105.8(4) . .
O8 Dy3 Ge5 O11 -9.4(9) 3_667 .
O9 Dy3 Ge5 O11 77.6(10) 3_667 .
O12 Dy3 Ge5 O11 112.0(9) . .
O15 Dy3 Ge5 O11 -67.0(12) 3_667 .
O31 Dy3 Ge5 O11 -88.3(9) . .
O21 Dy3 Ge5 O11 -162.8(10) . .
O4W Dy3 Ge5 O11 -158.0(10) . .
Ge2 Dy3 Ge5 O11 -16.0(8) 3_667 .
Dy1 Dy3 Ge5 O11 -19.9(8) . .
Dy2 Dy3 Ge5 O11 99.5(8) 3_667 .
O8 Dy3 Ge5 O4 -40.2(8) 3_667 .
O9 Dy3 Ge5 O4 46.8(9) 3_667 .
O12 Dy3 Ge5 O4 81.2(8) . .
O11 Dy3 Ge5 O4 -30.8(11) . .
O15 Dy3 Ge5 O4 -97.8(11) 3_667 .
O31 Dy3 Ge5 O4 -119.1(8) . .
O21 Dy3 Ge5 O4 166.4(9) . .
O4W Dy3 Ge5 O4 171.2(9) . .
Ge2 Dy3 Ge5 O4 -46.7(7) 3_667 .
Dy1 Dy3 Ge5 O4 -50.7(7) . .
Dy2 Dy3 Ge5 O4 68.7(7) 3_667 .
O8 Dy3 Ge5 O5 -128.4(6) 3_667 .
O9 Dy3 Ge5 O5 -41.4(7) 3_667 .
O12 Dy3 Ge5 O5 -7.0(6) . .
O11 Dy3 Ge5 O5 -119.0(10) . .
O15 Dy3 Ge5 O5 174.0(10) 3_667 .
O31 Dy3 Ge5 O5 152.7(6) . .
O21 Dy3 Ge5 O5 78.2(8) . .
O4W Dy3 Ge5 O5 83.0(7) . .
Ge2 Dy3 Ge5 O5 -135.0(5) 3_667 .
Dy1 Dy3 Ge5 O5 -138.9(5) . .
Dy2 Dy3 Ge5 O5 -19.5(5) 3_667 .
O8 Dy3 Ge5 C13 111.6(11) 3_667 .
O9 Dy3 Ge5 C13 -161.4(11) 3_667 .
O12 Dy3 Ge5 C13 -127.0(11) . .
O11 Dy3 Ge5 C13 121.0(13) . .
O15 Dy3 Ge5 C13 54.0(13) 3_667 .
O31 Dy3 Ge5 C13 32.7(11) . .
O21 Dy3 Ge5 C13 -41.8(11) . .
O4W Dy3 Ge5 C13 -37.0(11) . .
Ge2 Dy3 Ge5 C13 105.1(10) 3_667 .
Dy1 Dy3 Ge5 C13 101.1(10) . .
Dy2 Dy3 Ge5 C13 -139.5(10) 3_667 .
O8 Dy3 Ge5 Dy5 -84.2(4) 3_667 .
O9 Dy3 Ge5 Dy5 2.9(6) 3_667 .
O12 Dy3 Ge5 Dy5 37.3(4) . .
O11 Dy3 Ge5 Dy5 -74.7(8) . .
O15 Dy3 Ge5 Dy5 -141.7(9) 3_667 .
O31 Dy3 Ge5 Dy5 -163.0(4) . .
O21 Dy3 Ge5 Dy5 122.5(6) . .
O4W Dy3 Ge5 Dy5 127.3(5) . .
Ge2 Dy3 Ge5 Dy5 -90.68(9) 3_667 .
Dy1 Dy3 Ge5 Dy5 -94.60(8) . .
Dy2 Dy3 Ge5 Dy5 24.74(8) 3_667 .
O25 Dy4 N1 C23 -163(2) . .
O26 Dy4 N1 C23 -73(2) 3_567 .
O29 Dy4 N1 C23 68(2) . .
O30 Dy4 N1 C23 26(2) . .
O14 Dy4 N1 C23 119(2) 3_667 .
O5W Dy4 N1 C23 -160(2) . .
O20 Dy4 N1 C23 -33(2) . .
O7 Ge1 O1 Ge2 -46.2(12) . .
O6 Ge1 O1 Ge2 -156.1(10) . .
C1 Ge1 O1 Ge2 96.5(12) . .
O7 Ge1 O1 Dy5 84.0(9) . .
O6 Ge1 O1 Dy5 -25.9(9) . .
C1 Ge1 O1 Dy5 -133.3(10) . .
O8 Ge2 O1 Ge1 40.3(11) . .
O2 Ge2 O1 Ge1 152.4(10) . .
C4 Ge2 O1 Ge1 -98.8(12) . .
Dy3 Ge2 O1 Ge1 61.8(12) 3_667 .
O8 Ge2 O1 Dy5 -98.2(7) . .
O2 Ge2 O1 Dy5 13.9(7) . .
C4 Ge2 O1 Dy5 122.6(9) . .
Dy3 Ge2 O1 Dy5 -76.7(8) 3_667 .
O23 Dy5 O1 Ge1 137.6(11) 2_646 .
O4 Dy5 O1 Ge1 -46.7(14) . .
O2 Dy5 O1 Ge1 -150.9(10) . .
O1W Dy5 O1 Ge1 -66.7(9) . .
O2W Dy5 O1 Ge1 70.6(9) . .
O3W Dy5 O1 Ge1 88.1(19) . .
O5 Dy5 O1 Ge1 2.2(9) . .
O3 Dy5 O1 Ge1 -134.5(8) . .
Ge5 Dy5 O1 Ge1 -21.1(10) . .
O23 Dy5 O1 Ge2 -83.5(10) 2_646 .
O4 Dy5 O1 Ge2 92.2(11) . .
O2 Dy5 O1 Ge2 -11.9(6) . .
O1W Dy5 O1 Ge2 72.3(7) . .
O2W Dy5 O1 Ge2 -150.4(8) . .
O3W Dy5 O1 Ge2 -132.9(17) . .
O5 Dy5 O1 Ge2 141.1(6) . .
O3 Dy5 O1 Ge2 4.5(9) . .
Ge5 Dy5 O1 Ge2 117.8(5) . .
O9 Ge3 O2 Ge2 27.2(13) . .
O3 Ge3 O2 Ge2 144.1(11) . .
C7 Ge3 O2 Ge2 -106.6(13) . .
O9 Ge3 O2 Dy5 -98.9(8) . .
O3 Ge3 O2 Dy5 18.1(7) . .
C7 Ge3 O2 Dy5 127.3(10) . .
O8 Ge2 O2 Ge3 -36.6(13) . .
O1 Ge2 O2 Ge3 -140.9(11) . .
C4 Ge2 O2 Ge3 109.4(12) . .
Dy3 Ge2 O2 Ge3 -5.8(10) 3_667 .
O8 Ge2 O2 Dy5 89.2(7) . .
O1 Ge2 O2 Dy5 -15.0(7) . .
C4 Ge2 O2 Dy5 -124.8(8) . .
Dy3 Ge2 O2 Dy5 120.0(5) 3_667 .
O23 Dy5 O2 Ge3 -94.3(9) 2_646 .
O4 Dy5 O2 Ge3 6.4(9) . .
O1W Dy5 O2 Ge3 72.9(7) . .
O2W Dy5 O2 Ge3 -163.6(7) . .
O1 Dy5 O2 Ge3 149.7(9) . .
O3W Dy5 O2 Ge3 -72.6(15) . .
O5 Dy5 O2 Ge3 91.2(10) . .
O3 Dy5 O2 Ge3 -14.3(6) . .
Ge5 Dy5 O2 Ge3 39.9(9) . .
O23 Dy5 O2 Ge2 128.6(10) 2_646 .
O4 Dy5 O2 Ge2 -130.7(7) . .
O1W Dy5 O2 Ge2 -64.2(7) . .
O2W Dy5 O2 Ge2 59.3(9) . .
O1 Dy5 O2 Ge2 12.5(6) . .
O3W Dy5 O2 Ge2 150.3(14) . .
O5 Dy5 O2 Ge2 -45.9(13) . .
O3 Dy5 O2 Ge2 -151.4(9) . .
Ge5 Dy5 O2 Ge2 -97.2(7) . .
O9 Ge3 O3 Ge4 -19.9(15) . .
O2 Ge3 O3 Ge4 -128.4(12) . .
C7 Ge3 O3 Ge4 115.9(14) . .
O9 Ge3 O3 Dy5 92.2(8) . .
O2 Ge3 O3 Dy5 -16.3(7) . .
C7 Ge3 O3 Dy5 -132.0(9) . .
O10 Ge4 O3 Ge3 8.7(14) . .
O4 Ge4 O3 Ge3 124.2(13) . .
C10 Ge4 O3 Ge3 -123.9(13) . .
Dy1 Ge4 O3 Ge3 33.1(15) . .
O10 Ge4 O3 Dy5 -103.9(7) . .
O4 Ge4 O3 Dy5 11.6(7) . .
C10 Ge4 O3 Dy5 123.5(9) . .
Dy1 Ge4 O3 Dy5 -79.5(7) . .
O23 Dy5 O3 Ge3 103.6(9) 2_646 .
O4 Dy5 O3 Ge3 -145.7(9) . .
O2 Dy5 O3 Ge3 14.2(6) . .
O1W Dy5 O3 Ge3 -65.6(7) . .
O2W Dy5 O3 Ge3 113.4(12) . .
O1 Dy5 O3 Ge3 -2.5(9) . .
O3W Dy5 O3 Ge3 153.5(12) . .
O5 Dy5 O3 Ge3 -128.9(6) . .
Ge5 Dy5 O3 Ge3 -131.9(6) . .
O23 Dy5 O3 Ge4 -121.1(10) 2_646 .
O4 Dy5 O3 Ge4 -10.4(6) . .
O2 Dy5 O3 Ge4 149.6(9) . .
O1W Dy5 O3 Ge4 69.7(7) . .
O2W Dy5 O3 Ge4 -111.2(11) . .
O1 Dy5 O3 Ge4 132.9(6) . .
O3W Dy5 O3 Ge4 -71.1(12) . .
O5 Dy5 O3 Ge4 6.4(9) . .
Ge5 Dy5 O3 Ge4 3.4(6) . .
O11 Ge5 O4 Ge4 37.9(12) . .
O5 Ge5 O4 Ge4 147.2(12) . .
C13 Ge5 O4 Ge4 -96.7(15) . .
Dy5 Ge5 O4 Ge4 132.5(15) . .
Dy3 Ge5 O4 Ge4 56.4(14) . .
O11 Ge5 O4 Dy5 -94.6(8) . .
O5 Ge5 O4 Dy5 14.7(8) . .
C13 Ge5 O4 Dy5 130.8(12) . .
Dy3 Ge5 O4 Dy5 -76.2(9) . .
O10 Ge4 O4 Ge5 -43.6(13) . .
O3 Ge4 O4 Ge5 -146.2(12) . .
C10 Ge4 O4 Ge5 110.2(12) . .
Dy1 Ge4 O4 Ge5 -13.5(10) . .
O10 Ge4 O4 Dy5 89.2(8) . .
O3 Ge4 O4 Dy5 -13.4(8) . .
C10 Ge4 O4 Dy5 -117.0(9) . .
Dy1 Ge4 O4 Dy5 119.3(6) . .
O23 Dy5 O4 Ge5 -138.4(10) 2_646 .
O2 Dy5 O4 Ge5 131.6(7) . .
O1W Dy5 O4 Ge5 65.2(8) . .
O2W Dy5 O4 Ge5 -58.3(10) . .
O1 Dy5 O4 Ge5 45.7(14) . .
O3W Dy5 O4 Ge5 -105.8(14) . .
O5 Dy5 O4 Ge5 -12.0(6) . .
O3 Dy5 O4 Ge5 152.0(10) . .
O23 Dy5 O4 Ge4 80.5(10) 2_646 .
O2 Dy5 O4 Ge4 -9.5(10) . .
O1W Dy5 O4 Ge4 -75.9(8) . .
O2W Dy5 O4 Ge4 160.5(7) . .
O1 Dy5 O4 Ge4 -95.4(10) . .
O3W Dy5 O4 Ge4 113.1(14) . .
O5 Dy5 O4 Ge4 -153.1(9) . .
O3 Dy5 O4 Ge4 10.9(6) . .
Ge5 Dy5 O4 Ge4 -141.1(13) . .
O12 Ge6 O5 Ge5 38.2(12) . .
O6 Ge6 O5 Ge5 155.9(10) . .
C16 Ge6 O5 Ge5 -94.4(13) . .
O12 Ge6 O5 Dy5 -91.2(9) . .
O6 Ge6 O5 Dy5 26.6(9) . .
C16 Ge6 O5 Dy5 136.2(11) . .
O11 Ge5 O5 Ge6 -50.0(12) . .
O4 Ge5 O5 Ge6 -150.6(11) . .
C13 Ge5 O5 Ge6 102.1(14) . .
Dy5 Ge5 O5 Ge6 -137.9(13) . .
Dy3 Ge5 O5 Ge6 -15.7(10) . .
O11 Ge5 O5 Dy5 87.9(8) . .
O4 Ge5 O5 Dy5 -12.7(7) . .
C13 Ge5 O5 Dy5 -120.0(11) . .
Dy3 Ge5 O5 Dy5 122.2(4) . .
O23 Dy5 O5 Ge6 -125.7(11) 2_646 .
O4 Dy5 O5 Ge6 150.5(11) . .
O2 Dy5 O5 Ge6 47.4(14) . .
O1W Dy5 O5 Ge6 66.0(9) . .
O2W Dy5 O5 Ge6 -71.1(9) . .
O1 Dy5 O5 Ge6 -2.5(9) . .
O3W Dy5 O5 Ge6 -145.1(13) . .
O3 Dy5 O5 Ge6 133.5(8) . .
Ge5 Dy5 O5 Ge6 139.1(13) . .
O23 Dy5 O5 Ge5 95.1(11) 2_646 .
O4 Dy5 O5 Ge5 11.3(6) . .
O2 Dy5 O5 Ge5 -91.8(10) . .
O1W Dy5 O5 Ge5 -73.1(7) . .
O2W Dy5 O5 Ge5 149.7(8) . .
O1 Dy5 O5 Ge5 -141.6(6) . .
O3W Dy5 O5 Ge5 75.7(11) . .
O3 Dy5 O5 Ge5 -5.6(9) . .
O12 Ge6 O6 Ge1 18.0(17) . .
O5 Ge6 O6 Ge1 -95.7(14) . .
C16 Ge6 O6 Ge1 147.6(14) . .
O7 Ge1 O6 Ge6 -19.8(16) . .
O1 Ge1 O6 Ge6 95.3(14) . .
C1 Ge1 O6 Ge6 -146.8(14) . .
O1 Ge1 O7 Dy2 -137.6(9) . 3_667
O6 Ge1 O7 Dy2 -32.6(12) . 3_667
C1 Ge1 O7 Dy2 82.0(12) . 3_667
O1 Ge1 O7 Dy1 65.2(10) . 3_667
O6 Ge1 O7 Dy1 170.2(8) . 3_667
C1 Ge1 O7 Dy1 -75.2(11) . 3_667
O2 Ge2 O8 Dy3 61.0(9) . 3_667
O1 Ge2 O8 Dy3 153.7(7) . 3_667
C4 Ge2 O8 Dy3 -77.2(11) . 3_667
O2 Ge2 O8 Dy1 -152.5(8) . 3_667
O1 Ge2 O8 Dy1 -59.8(10) . 3_667
C4 Ge2 O8 Dy1 69.3(12) . 3_667
Dy3 Ge2 O8 Dy1 146.5(14) 3_667 3_667
O3 Ge3 O9 Dy3 -144.6(9) . 3_667
O2 Ge3 O9 Dy3 -47.8(12) . 3_667
C7 Ge3 O9 Dy3 84.1(13) . 3_667
O3 Ge3 O9 Dy2 49.3(11) . .
O2 Ge3 O9 Dy2 146.1(8) . .
C7 Ge3 O9 Dy2 -81.9(12) . .
O10 Dy2 O9 Ge3 -53.4(9) . .
O7 Dy2 O9 Ge3 -119.1(9) 3_667 .
O12 Dy2 O9 Ge3 173.5(11) 3_667 .
O17 Dy2 O9 Ge3 34.7(10) . .
O24 Dy2 O9 Ge3 115.7(10) 3_667 .
O28 Dy2 O9 Ge3 9.6(19) . .
Dy3 Dy2 O9 Ge3 168.2(15) 3_667 .
O10 Dy2 O9 Dy3 138.3(8) . 3_667
O7 Dy2 O9 Dy3 72.6(9) 3_667 3_667
O12 Dy2 O9 Dy3 5.3(6) 3_667 3_667
O17 Dy2 O9 Dy3 -133.5(10) . 3_667
O24 Dy2 O9 Dy3 -52.6(9) 3_667 3_667
O28 Dy2 O9 Dy3 -158.6(10) . 3_667
O4 Ge4 O10 Dy2 -129.9(12) . .
O3 Ge4 O10 Dy2 -36.8(14) . .
C10 Ge4 O10 Dy2 80.7(15) . .
Dy1 Ge4 O10 Dy2 173.5(19) . .
O4 Ge4 O10 Dy1 56.6(10) . .
O3 Ge4 O10 Dy1 149.7(8) . .
C10 Ge4 O10 Dy1 -92.9(11) . .
O7 Dy2 O10 Ge4 179.4(14) 3_667 .
O9 Dy2 O10 Ge4 54.9(13) . .
O12 Dy2 O10 Ge4 112.9(12) 3_667 .
O17 Dy2 O10 Ge4 -19.3(13) . .
O24 Dy2 O10 Ge4 -100.0(19) 3_667 .
O28 Dy2 O10 Ge4 -102.1(13) . .
Dy3 Dy2 O10 Ge4 78.2(12) 3_667 .
O7 Dy2 O10 Dy1 -6.7(6) 3_667 .
O9 Dy2 O10 Dy1 -131.2(7) . .
O12 Dy2 O10 Dy1 -73.2(8) 3_667 .
O17 Dy2 O10 Dy1 154.5(8) . .
O24 Dy2 O10 Dy1 73.9(18) 3_667 .
O28 Dy2 O10 Dy1 71.8(7) . .
Dy3 Dy2 O10 Dy1 -107.9(5) 3_667 .
O7 Dy1 O10 Ge4 -178.0(10) 3_667 .
O29 Dy1 O10 Ge4 89.9(9) . .
O11 Dy1 O10 Ge4 -54.7(8) . .
O8 Dy1 O10 Ge4 -114.1(8) 3_667 .
O30 Dy1 O10 Ge4 23.5(14) . .
O13 Dy1 O10 Ge4 149.8(7) 3_667 .
O19 Dy1 O10 Ge4 19.7(8) . .
Dy3 Dy1 O10 Ge4 -74.8(9) . .
O7 Dy1 O10 Dy2 6.7(6) 3_667 .
O29 Dy1 O10 Dy2 -85.4(7) . .
O11 Dy1 O10 Dy2 130.0(7) . .
O8 Dy1 O10 Dy2 70.5(8) 3_667 .
O30 Dy1 O10 Dy2 -151.8(7) . .
O13 Dy1 O10 Dy2 -25.5(11) 3_667 .
O19 Dy1 O10 Dy2 -155.6(8) . .
Ge4 Dy1 O10 Dy2 -175.3(13) . .
Dy3 Dy1 O10 Dy2 109.9(5) . .
O4 Ge5 O11 Dy3 158.3(8) . .
O5 Ge5 O11 Dy3 68.0(9) . .
C13 Ge5 O11 Dy3 -80.2(13) . .
Dy5 Ge5 O11 Dy3 117.4(6) . .
O4 Ge5 O11 Dy1 -59.4(11) . .
O5 Ge5 O11 Dy1 -149.8(9) . .
C13 Ge5 O11 Dy1 62.1(16) . .
Dy5 Ge5 O11 Dy1 -100.4(9) . .
Dy3 Ge5 O11 Dy1 142.3(15) . .
O8 Dy3 O11 Ge5 170.0(10) 3_667 .
O9 Dy3 O11 Ge5 -121.1(8) 3_667 .
O12 Dy3 O11 Ge5 -62.1(8) . .
O15 Dy3 O11 Ge5 142.1(8) 3_667 .
O31 Dy3 O11 Ge5 87.5(8) . .
O21 Dy3 O11 Ge5 12.3(7) . .
O4W Dy3 O11 Ge5 30.7(13) . .
Ge2 Dy3 O11 Ge5 166.5(7) 3_667 .
Dy1 Dy3 O11 Ge5 150.1(12) . .
Dy2 Dy3 O11 Ge5 -87.6(7) 3_667 .
O8 Dy3 O11 Dy1 19.9(5) 3_667 .
O9 Dy3 O11 Dy1 88.8(7) 3_667 .
O12 Dy3 O11 Dy1 147.8(6) . .
O15 Dy3 O11 Dy1 -8.1(10) 3_667 .
O31 Dy3 O11 Dy1 -62.6(6) . .
O21 Dy3 O11 Dy1 -137.8(7) . .
O4W Dy3 O11 Dy1 -119.4(8) . .
Ge2 Dy3 O11 Dy1 16.4(5) 3_667 .
Ge5 Dy3 O11 Dy1 -150.1(12) . .
Dy2 Dy3 O11 Dy1 122.3(4) 3_667 .
O7 Dy1 O11 Ge5 130.7(10) 3_667 .
O10 Dy1 O11 Ge5 66.3(11) . .
O29 Dy1 O11 Ge5 -11.1(17) . .
O8 Dy1 O11 Ge5 -164.3(12) 3_667 .
O30 Dy1 O11 Ge5 -73.7(11) . .
O13 Dy1 O11 Ge5 -137.3(10) 3_667 .
O19 Dy1 O11 Ge5 -1.6(10) . .
Ge4 Dy1 O11 Ge5 42.6(9) . .
Dy3 Dy1 O11 Ge5 -144.9(15) . .
O7 Dy1 O11 Dy3 -84.4(7) 3_667 .
O10 Dy1 O11 Dy3 -148.8(6) . .
O29 Dy1 O11 Dy3 133.8(8) . .
O8 Dy1 O11 Dy3 -19.4(5) 3_667 .
O30 Dy1 O11 Dy3 71.2(6) . .
O13 Dy1 O11 Dy3 7.6(10) 3_667 .
O19 Dy1 O11 Dy3 143.4(7) . .
Ge4 Dy1 O11 Dy3 -172.5(6) . .
O5 Ge6 O12 Dy2 140.2(8) . 3_667
O6 Ge6 O12 Dy2 33.0(11) . 3_667
C16 Ge6 O12 Dy2 -89.5(11) . 3_667
O5 Ge6 O12 Dy3 -51.6(11) . .
O6 Ge6 O12 Dy3 -158.7(9) . .
C16 Ge6 O12 Dy3 78.8(12) . .
O8 Dy3 O12 Ge6 118.3(9) 3_667 .
O9 Dy3 O12 Ge6 -174.5(12) 3_667 .
O11 Dy3 O12 Ge6 57.8(10) . .
O15 Dy3 O12 Ge6 -147.9(9) 3_667 .
O31 Dy3 O12 Ge6 -4.7(16) . .
O21 Dy3 O12 Ge6 -11.5(9) . .
O4W Dy3 O12 Ge6 -79.4(10) . .
Ge2 Dy3 O12 Ge6 149.9(6) 3_667 .
Ge5 Dy3 O12 Ge6 32.8(8) . .
Dy1 Dy3 O12 Ge6 78.2(10) . .
Dy2 Dy3 O12 Ge6 -169.2(15) 3_667 .
O8 Dy3 O12 Dy2 -72.5(8) 3_667 3_667
O9 Dy3 O12 Dy2 -5.2(6) 3_667 3_667
O11 Dy3 O12 Dy2 -133.0(7) . 3_667
O15 Dy3 O12 Dy2 21.3(11) 3_667 3_667
O31 Dy3 O12 Dy2 164.5(7) . 3_667
O21 Dy3 O12 Dy2 157.7(8) . 3_667
O4W Dy3 O12 Dy2 89.8(7) . 3_667
Ge2 Dy3 O12 Dy2 -40.8(8) 3_667 3_667
Ge5 Dy3 O12 Dy2 -158.0(7) . 3_667
Dy1 Dy3 O12 Dy2 -112.6(5) . 3_667
O10 Dy2 O17 C9 -32(10) . .
O7 Dy2 O17 C9 9(11) 3_667 .
O9 Dy2 O17 C9 -117(10) . .
O12 Dy2 O17 C9 -165(9) 3_667 .
O24 Dy2 O17 C9 125(10) 3_667 .
O28 Dy2 O17 C9 52(9) . .
Dy3 Dy2 O17 C9 -141(9) 3_667 .
O7 Dy1 O19 C12 81(2) 3_667 .
O10 Dy1 O19 C12 105(2) . .
O29 Dy1 O19 C12 9(2) . .
O11 Dy1 O19 C12 -165(2) . .
O8 Dy1 O19 C12 -140(2) 3_667 .
O30 Dy1 O19 C12 -73(2) . .
O13 Dy1 O19 C12 -28(3) 3_667 .
Ge4 Dy1 O19 C12 118(2) . .
Dy3 Dy1 O19 C12 -143(2) . .
O25 Dy4 O20 C12 -115(2) . .
O26 Dy4 O20 C12 132(2) 3_567 .
O29 Dy4 O20 C12 -35(2) . .
O30 Dy4 O20 C12 41(2) . .
O14 Dy4 O20 C12 -31(3) 3_667 .
O5W Dy4 O20 C12 -168.9(19) . .
N1 Dy4 O20 C12 92(2) . .
O8 Dy3 O21 C15 91(3) 3_667 .
O9 Dy3 O21 C15 -127(2) 3_667 .
O12 Dy3 O21 C15 -151(3) . .
O11 Dy3 O21 C15 120(3) . .
O15 Dy3 O21 C15 -11(3) 3_667 .
O31 Dy3 O21 C15 33(3) . .
O4W Dy3 O21 C15 -47(3) . .
Ge2 Dy3 O21 C15 58(3) 3_667 .
Ge5 Dy3 O21 C15 128(3) . .
Dy1 Dy3 O21 C15 96(3) . .
Dy2 Dy3 O21 C15 -138(2) 3_667 .
O26 Dy4 O25 C21 -113(8) 3_567 .
O29 Dy4 O25 C21 107(8) . .
O30 Dy4 O25 C21 128(8) . .
O14 Dy4 O25 C21 35(8) 3_667 .
O5W Dy4 O25 C21 -37(8) . .
O20 Dy4 O25 C21 -177(8) . .
N1 Dy4 O25 C21 -35(9) . .
O29 Ge7 O28 Dy2 -29.6(17) . .
O27 Ge7 O28 Dy2 85.4(16) . .
C19 Ge7 O28 Dy2 -157.7(15) . .
O10 Dy2 O28 Ge7 -11.9(15) . .
O7 Dy2 O28 Ge7 61.4(15) 3_667 .
O9 Dy2 O28 Ge7 -75(2) . .
O12 Dy2 O28 Ge7 126.7(14) 3_667 .
O17 Dy2 O28 Ge7 -99.4(17) . .
O24 Dy2 O28 Ge7 169.0(18) 3_667 .
Dy3 Dy2 O28 Ge7 167.1(7) 3_667 .
O27 Ge7 O29 Dy1 -94.5(13) . .
O28 Ge7 O29 Dy1 12.9(14) . .
C19 Ge7 O29 Dy1 135.3(12) . .
O27 Ge7 O29 Dy4 83.6(12) . .
O28 Ge7 O29 Dy4 -169.0(10) . .
C19 Ge7 O29 Dy4 -46.6(13) . .
O7 Dy1 O29 Ge7 -35.8(12) 3_667 .
O10 Dy1 O29 Ge7 35.0(12) . .
O11 Dy1 O29 Ge7 111.4(12) . .
O8 Dy1 O29 Ge7 -111.5(12) 3_667 .
O30 Dy1 O29 Ge7 176.9(13) . .
O13 Dy1 O29 Ge7 -106.1(12) 3_667 .
O19 Dy1 O29 Ge7 101.7(13) . .
Ge4 Dy1 O29 Ge7 62.4(11) . .
Dy3 Dy1 O29 Ge7 -176.7(4) . .
O7 Dy1 O29 Dy4 145.8(7) 3_667 .
O10 Dy1 O29 Dy4 -143.4(7) . .
O11 Dy1 O29 Dy4 -67.0(12) . .
O8 Dy1 O29 Dy4 70.2(10) 3_667 .
O30 Dy1 O29 Dy4 -1.5(6) . .
O13 Dy1 O29 Dy4 75.6(7) 3_667 .
O19 Dy1 O29 Dy4 -76.7(7) . .
Ge4 Dy1 O29 Dy4 -116.0(5) . .
Dy3 Dy1 O29 Dy4 5.0(13) . .
O25 Dy4 O29 Ge7 -8.2(10) . .
O26 Dy4 O29 Ge7 -108.3(11) 3_567 .
O30 Dy4 O29 Ge7 -177.1(11) . .
O14 Dy4 O29 Ge7 94.0(10) 3_667 .
O5W Dy4 O29 Ge7 42.4(14) . .
O20 Dy4 O29 Ge7 -88.0(10) . .
N1 Dy4 O29 Ge7 144.6(10) . .
O25 Dy4 O29 Dy1 170.3(8) . .
O26 Dy4 O29 Dy1 70.2(11) 3_567 .
O30 Dy4 O29 Dy1 1.5(6) . .
O14 Dy4 O29 Dy1 -87.4(7) 3_667 .
O5W Dy4 O29 Dy1 -139.0(7) . .
O20 Dy4 O29 Dy1 90.5(7) . .
N1 Dy4 O29 Dy1 -36.8(11) . .
O7 Dy1 O30 C24 94(2) 3_667 .
O10 Dy1 O30 C24 -123.8(17) . .
O29 Dy1 O30 C24 166.0(19) . .
O11 Dy1 O30 C24 -46.6(18) . .
O8 Dy1 O30 C24 21.9(18) 3_667 .
O13 Dy1 O30 C24 91.6(18) 3_667 .
O19 Dy1 O30 C24 -120.2(19) . .
Ge4 Dy1 O30 C24 -112.3(17) . .
Dy3 Dy1 O30 C24 -11.0(17) . .
O7 Dy1 O30 Dy4 -70.8(11) 3_667 .
O10 Dy1 O30 Dy4 71.6(10) . .
O29 Dy1 O30 Dy4 1.5(6) . .
O11 Dy1 O30 Dy4 148.8(6) . .
O8 Dy1 O30 Dy4 -142.7(6) 3_667 .
O13 Dy1 O30 Dy4 -73.0(6) 3_667 .
O19 Dy1 O30 Dy4 75.3(6) . .
Ge4 Dy1 O30 Dy4 83.1(6) . .
Dy3 Dy1 O30 Dy4 -175.5(6) . .
O25 Dy4 O30 C24 171.9(17) . .
O26 Dy4 O30 C24 48.8(18) 3_567 .
O29 Dy4 O30 C24 -166.4(18) . .
O14 Dy4 O30 C24 -91.4(18) 3_667 .
O5W Dy4 O30 C24 -28(2) . .
O20 Dy4 O30 C24 119.3(18) . .
N1 Dy4 O30 C24 -18.8(17) . .
O25 Dy4 O30 Dy1 -23.1(15) . .
O26 Dy4 O30 Dy1 -146.2(7) 3_567 .
O29 Dy4 O30 Dy1 -1.4(6) . .
O14 Dy4 O30 Dy1 73.6(7) 3_667 .
O5W Dy4 O30 Dy1 137.0(8) . .
O20 Dy4 O30 Dy1 -75.7(7) . .
N1 Dy4 O30 Dy1 146.2(9) . .
O8 Dy3 O31 C24 -36(3) 3_667 .
O9 Dy3 O31 C24 -99(3) 3_667 .
O12 Dy3 O31 C24 98(3) . .
O11 Dy3 O31 C24 35(3) . .
O15 Dy3 O31 C24 -107(3) 3_667 .
O21 Dy3 O31 C24 104(3) . .
O4W Dy3 O31 C24 179(3) . .
Ge2 Dy3 O31 C24 -63(3) 3_667 .
Ge5 Dy3 O31 C24 62(3) . .
Dy1 Dy3 O31 C24 0(3) . .
Dy2 Dy3 O31 C24 -178.3(19) 3_667 .
O7 Ge1 C1 C2 89.6(19) . .
O1 Ge1 C1 C2 -49(2) . .
O6 Ge1 C1 C2 -154.1(18) . .
Ge1 C1 C2 C3 -42(3) . .
Dy4 O14 C3 O13 -36(4) 3_667 .
Dy4 O14 C3 C2 146.4(18) 3_667 .
Dy1 O13 C3 O14 55(4) 3_667 .
Dy1 O13 C3 C2 -127(2) 3_667 .
C1 C2 C3 O14 -141(2) . .
C1 C2 C3 O13 41(3) . .
O8 Ge2 C4 C5 92(2) . .
O2 Ge2 C4 C5 -48(2) . .
O1 Ge2 C4 C5 -141.3(18) . .
Dy3 Ge2 C4 C5 53(2) 3_667 .
Ge2 C4 C5 C6 -39(3) . .
Dy3 O15 C6 O16 41(5) 3_667 .
Dy3 O15 C6 C5 -139(2) 3_667 .
C4 C5 C6 O16 -152(3) . .
C4 C5 C6 O15 27(4) . .
O9 Ge3 C7 C8 94(2) . .
O3 Ge3 C7 C8 -41(2) . .
O2 Ge3 C7 C8 -137(2) . .
Ge3 C7 C8 C9 -48(4) . .
Dy2 O17 C9 O18 -42(12) . .
Dy2 O17 C9 O18' -93(11) . .
Dy2 O17 C9 C8 121(8) . .
O18' O18 C9 O17 -104(6) . .
O18' O18 C9 C8 92(6) . .
O18 O18' C9 O17 104(6) . .
O18 O18' C9 C8 -107(5) . .
C7 C8 C9 O17 4(5) . .
C7 C8 C9 O18 169(4) . .
C7 C8 C9 O18' -144(4) . .
O10 Ge4 C10 C11 86(2) . .
O4 Ge4 C10 C11 -64(2) . .
O3 Ge4 C10 C11 -157.0(18) . .
Dy1 Ge4 C10 C11 42(2) . .
Ge4 C10 C11 C12 -31(3) . .
Dy4 O20 C12 O19 -24(4) . .
Dy4 O20 C12 C11 158.6(19) . .
Dy1 O19 C12 O20 46(4) . .
Dy1 O19 C12 C11 -136(2) . .
C10 C11 C12 O20 -145(2) . .
C10 C11 C12 O19 38(3) . .
O11 Ge5 C13 C14 86(3) . .
O4 Ge5 C13 C14 -155(2) . .
O5 Ge5 C13 C14 -60(3) . .
Dy5 Ge5 C13 C14 -116(2) . .
Dy3 Ge5 C13 C14 46(3) . .
Ge5 C13 C14 C15 -30(4) . .
Dy3 O21 C15 O22 47(5) . .
Dy3 O21 C15 C14 -136(2) . .
C13 C14 C15 O21 28(5) . .
C13 C14 C15 O22 -154(3) . .
O12 Ge6 C16 C17 73(2) . .
O5 Ge6 C16 C17 -159.3(19) . .
O6 Ge6 C16 C17 -54(2) . .
Ge6 C16 C17 C18 -68(4) . .
Dy5 O23 C18 O24 -128(5) 2_656 .
Dy5 O23 C18 C17 93(6) 2_656 .
Dy2 O24 C18 O23 94(5) 3_667 .
Dy2 O24 C18 C17 -117(3) 3_667 .
C16 C17 C18 O23 -130(5) . .
C16 C17 C18 O24 89(4) . .
O29 Ge7 C19 C20 100.9(18) . .
O27 Ge7 C19 C20 -29(2) . .
O28 Ge7 C19 C20 -137.4(18) . .
Ge7 C19 C20 C21 -53(3) . .
Dy4 O26 C21 O25 -1(4) 3_567 .
Dy4 O26 C21 C20 -176.7(18) 3_567 .
Dy4 O25 C21 O26 110(7) . .
Dy4 O25 C21 C20 -75(9) . .
C19 C20 C21 O26 179(3) . .
C19 C20 C21 O25 3(4) . .
Dy4 N1 C23 C24 -34(4) . .
Dy4 N1 C23 C22 -178(3) . .
Dy3 O31 C24 O30 -8(4) . .
Dy3 O31 C24 C23 160(3) . .
Dy1 O30 C24 O31 15(3) . .
Dy4 O30 C24 O31 175.7(16) . .
Dy1 O30 C24 C23 -154(2) . .
Dy4 O30 C24 C23 7(3) . .
N1 C23 C24 O31 -149(3) . .
C22 C23 C24 O31 1(5) . .
N1 C23 C24 O30 20(4) . .
C22 C23 C24 O30 169(3) . .
